data_4504728
loop_
_publ_author_name
'Cunha-Silva, Luis'
'Westcott, Aleema'
'Whitford, Nina'
'Hardie, Michaele J.'

_publ_section_title
;
 Hydrogen-Bonded 3-D Network Structures of Lanthanide Aquo Ions and
 4,4&#x2018;-Bipyridine with Carbaborane Anions
;
_journal_issue 3
_journal_name_full 'Crystal Growth &amp; Design'
_journal_page_first 726
_journal_paper_doi 10.1021/cg050504e
_journal_volume 6
_journal_year 2006
_chemical_formula_sum 'C147 H299 B108 Co8 La2 N24 O32.5'
_chemical_formula_weight 4839.84
_chemical_name_systematic
; 
octaaquo-4,4'-bipyridinelanthanum(III) cobalt (III) bis(dicarbollide) 
hydrate 4,4-bipyridine ethanol clathrate
;
_space_group_IT_number 29
_symmetry_cell_setting orthorhombic
_symmetry_space_group_name_Hall 'P 2c -2ac'
_symmetry_space_group_name_H-M 'P c a 21'
_atom_sites_solution_hydrogens geom
_atom_sites_solution_primary direct
_atom_sites_solution_secondary difmap
_audit_creation_method SHELXL-97
_cell_angle_alpha 90.00
_cell_angle_beta 90.00
_cell_angle_gamma 90.00
_cell_formula_units_Z 4
_cell_length_a 20.9619(2)
_cell_length_b 32.1632(2)
_cell_length_c 35.4247(3)
_cell_measurement_temperature 150(2)
_cell_volume 23883.4(3)
_computing_structure_refinement 'SHELXL-97 (Sheldrick, 1997)'
_computing_structure_solution 'SHELXS-97 (Sheldrick, 1990)'
_diffrn_ambient_temperature 150(2)
_diffrn_measured_fraction_theta_full 0.999
_diffrn_measured_fraction_theta_max 0.999
_diffrn_radiation_monochromator graphite
_diffrn_radiation_source 'fine-focus sealed tube'
_diffrn_radiation_type MoK\a
_diffrn_radiation_wavelength 0.71073
_diffrn_reflns_av_R_equivalents 0.0895
_diffrn_reflns_av_sigmaI/netI 0.1015
_diffrn_reflns_limit_h_max 24
_diffrn_reflns_limit_h_min -23
_diffrn_reflns_limit_k_max 38
_diffrn_reflns_limit_k_min -38
_diffrn_reflns_limit_l_max 39
_diffrn_reflns_limit_l_min -42
_diffrn_reflns_number 100047
_diffrn_reflns_theta_full 25.00
_diffrn_reflns_theta_max 25.00
_diffrn_reflns_theta_min 1.16
_exptl_absorpt_coefficient_mu 0.955
_exptl_absorpt_correction_T_max 0.9628
_exptl_absorpt_correction_T_min 0.7130
_exptl_absorpt_correction_type multi-scan
_exptl_crystal_colour yellow-orange
_exptl_crystal_density_diffrn 1.346
_exptl_crystal_density_method 'not measured'
_exptl_crystal_description needle
_exptl_crystal_F_000 9916
_exptl_crystal_size_max 0.38
_exptl_crystal_size_mid 0.36
_exptl_crystal_size_min 0.04
_refine_diff_density_max 1.435
_refine_diff_density_min -1.255
_refine_diff_density_rms 0.190
_refine_ls_abs_structure_details 'Flack H D (1983), Acta Cryst. A39, 876-881'
_refine_ls_abs_structure_Flack 0.527(13)
_refine_ls_extinction_method none
_refine_ls_goodness_of_fit_ref 1.017
_refine_ls_hydrogen_treatment noref
_refine_ls_matrix_type fullcycle
_refine_ls_number_parameters 2834
_refine_ls_number_reflns 37326
_refine_ls_number_restraints 27
_refine_ls_restrained_S_all 1.017
_refine_ls_R_factor_all 0.1098
_refine_ls_R_factor_gt 0.0709
_refine_ls_shift/su_max 0.600
_refine_ls_shift/su_mean 0.011
_refine_ls_structure_factor_coef Fsqd
_refine_ls_weighting_details 'calc w=1/[\s^2^(Fo^2^)+(0.1598P)^2^+0.0000P] where P=(Fo^2^+2Fc^2^)/3'
_refine_ls_weighting_scheme calc
_refine_ls_wR_factor_gt 0.1853
_refine_ls_wR_factor_ref 0.2294
_reflns_number_gt 27192
_reflns_number_total 37326
_reflns_threshold_expression >2sigma(I)
_cod_data_source_file cg050504esi20051209_114101.cif
_cod_data_source_block c:
_cod_depositor_comments
;
The following automatic conversions were performed:

'_symmetry_cell_setting' value 'Orthorhombic' changed to
'orthorhombic' according to
/home/saulius/struct/CIF-dictionaries/cif_core.dic dictionary named
'cif_core.dic' version 2.4.1 from 2010-06-29.

Automatic conversion script
Id: cif_fix_values 1715 2011-07-08 13:25:40Z adriana 
;
_cod_original_sg_symbol_H-M Pca21
_cod_original_formula_sum 'C147 H299 B108 Co8 La2 N24 O32.50'
_cod_database_code 4504728

loop_
_symmetry_equiv_pos_as_xyz
'x, y, z'
'-x, -y, z+1/2'
'-x+1/2, y, z+1/2'
'x+1/2, -y, z'

loop_
_atom_site_label
_atom_site_type_symbol
_atom_site_fract_x
_atom_site_fract_y
_atom_site_fract_z
_atom_site_U_iso_or_equiv
_atom_site_adp_type
_atom_site_occupancy
_atom_site_symmetry_multiplicity
_atom_site_calc_flag
_atom_site_refinement_flags
_atom_site_disorder_assembly
_atom_site_disorder_group
La1 La 0.43583(2) 0.027624(16) 0.633377(17) 0.03107(14) Uani 1 1 d . . .
La2 La 0.28949(3) 0.461933(16) 0.612523(19) 0.03559(15) Uani 1 1 d . . .
Co1 Co 0.73985(5) 0.23380(4) 0.95747(3) 0.0235(3) Uani 1 1 d . . .
Co2 Co 0.41205(5) 0.24468(4) 0.95667(3) 0.0262(3) Uani 1 1 d . . .
Co3 Co 0.42511(5) 0.25058(3) 0.45960(3) 0.0222(3) Uani 1 1 d . . .
Co4 Co 0.59714(5) 0.26742(4) 0.29657(3) 0.0237(3) Uani 1 1 d . . .
Co5 Co 0.25704(5) 0.25095(4) 0.29705(3) 0.0231(3) Uani 1 1 d . . .
Co6 Co -0.07435(5) 0.25491(4) 0.29054(3) 0.0217(3) Uani 1 1 d . . .
O1 O 0.3905(8) -0.0378(3) 0.6038(3) 0.128(5) Uani 1 1 d . . .
O2 O 0.4242(3) -0.03286(19) 0.67971(19) 0.0318(15) Uani 1 1 d . . .
O3 O 0.5298(5) -0.0225(3) 0.6251(3) 0.106(4) Uani 1 1 d . . .
O4 O 0.4859(3) 0.0480(2) 0.69516(18) 0.0350(15) Uani 1 1 d . . .
O5 O 0.5382(3) 0.0676(2) 0.62063(19) 0.0442(18) Uani 1 1 d . . .
O6 O 0.4580(4) 0.0368(3) 0.5615(2) 0.077(3) Uani 1 1 d . . .
O7 O 0.3344(3) 0.0443(2) 0.5967(2) 0.0481(18) Uani 1 1 d . . .
O8 O 0.3402(4) 0.0352(2) 0.6784(2) 0.0505(19) Uani 1 1 d . . .
O9 O 0.3904(3) 0.4187(2) 0.6300(2) 0.0501(19) Uani 1 1 d . . .
O10 O 0.2986(4) 0.4458(2) 0.6842(2) 0.064(2) Uani 1 1 d . . .
O11 O 0.3885(4) 0.5056(3) 0.6197(4) 0.108(4) Uani 1 1 d . . .
O12 O 0.2480(5) 0.5250(2) 0.6470(2) 0.075(3) Uani 1 1 d . . .
O13 O 0.2823(3) 0.5274(2) 0.5698(2) 0.0403(17) Uani 1 1 d . . .
O14 O 0.1752(3) 0.4485(2) 0.6350(2) 0.0542(19) Uani 1 1 d . . .
O15 O 0.2152(4) 0.4481(2) 0.5569(2) 0.053(2) Uani 1 1 d . . .
O16 O 0.3503(4) 0.4438(3) 0.5518(2) 0.066(2) Uani 1 1 d . . .
O17 O 0.2432(3) 0.0790(2) 0.6407(2) 0.052(2) Uani 1 1 d . . .
H17 H 0.2414 0.1019 0.6295 0.062 Uiso 1 1 calc R . .
O18 O 0.4540(10) 0.4991(6) 0.6859(6) 0.079(5) Uiso 0.50 1 d P . .
H18 H 0.4672 0.5030 0.6638 0.095 Uiso 0.50 1 calc PR . .
O19 O 0.4108(7) -0.0369(4) 0.5175(3) 0.110(4) Uani 1 1 d . . .
O20 O 0.5261(7) -0.0628(5) 0.5505(4) 0.053(4) Uiso 0.50 1 d P . .
O21 O 0.5331(3) -0.0772(2) 0.6834(2) 0.0430(17) Uani 1 1 d . . .
O22 O 0.4208(6) -0.0571(6) 1.0292(3) 0.174(7) Uani 1 1 d . . .
O23 O 0.6124(3) 0.0739(2) 0.7040(2) 0.0424(17) Uani 1 1 d . . .
O24 O 0.3006(3) -0.0474(2) 0.6938(2) 0.0484(19) Uani 1 1 d . . .
O25 O 0.6613(3) 0.4398(2) 0.5568(2) 0.0462(18) Uani 1 1 d . . .
O26 O 0.4767(5) 0.4315(3) 0.5610(3) 0.100(3) Uani 1 1 d . . .
O27 O 0.3980(5) 0.5759(3) 0.5761(4) 0.104(4) Uani 1 1 d . . .
O28 O 0.0834(5) 0.4361(4) 0.5501(4) 0.124(5) Uani 1 1 d . . .
O29 O 0.0607(8) 0.5129(6) 0.5803(5) 0.063(4) Uiso 0.50 1 d P . .
O30 O 0.2085(3) 0.9133(2) 0.65004(19) 0.0386(16) Uani 1 1 d . . .
O31 O 0.5935(5) 0.5719(3) 0.2254(2) 0.072(3) Uani 1 1 d . . .
O32 O 0.2145(9) 0.0632(6) 1.0255(6) 0.085(6) Uiso 0.50 1 d P . .
O33 O 0.3506(13) 0.4462(9) 0.2170(8) 0.134(9) Uiso 0.50 1 d P . .
O34 O 0.2167(9) 0.5007(6) 0.7167(5) 0.076(5) Uiso 0.50 1 d P . .
O35 O 0.5767(10) 0.4893(7) 0.6569(6) 0.092(6) Uiso 0.50 1 d P . .
O36 O 0.3305(11) -0.0507(7) 1.0768(7) 0.109(7) Uiso 0.50 1 d P . .
O37 O 0.2914(8) -0.0438(6) 0.5458(6) 0.076(5) Uiso 0.50 1 d P . .
N1 N 0.4130(3) 0.1129(2) 0.6393(2) 0.0303(18) Uani 1 1 d . . .
N2 N 0.4060(3) 0.3338(2) 0.6429(2) 0.0302(18) Uani 1 1 d . . .
N3 N 0.2663(3) 0.3788(2) 0.6095(2) 0.0304(17) Uani 1 1 d . . .
N4 N 0.2353(3) 0.1586(2) 0.6179(2) 0.0315(18) Uani 1 1 d . . .
N5 N 0.5647(3) 0.1484(2) 0.6184(2) 0.0311(18) Uani 1 1 d . . .
N6 N 0.6112(3) 0.3654(2) 0.5861(2) 0.0344(19) Uani 1 1 d . . .
N7 N 0.0997(4) 0.3740(3) 0.6295(3) 0.062(3) Uani 1 1 d . . .
N8 N 0.0687(4) 0.1552(3) 0.6611(3) 0.047(2) Uani 1 1 d . . .
N9 N 0.2364(4) 0.0399(3) 0.9539(3) 0.042(2) Uani 1 1 d . . .
N10 N 0.2625(4) -0.0410(3) 0.7684(3) 0.044(2) Uani 1 1 d . . .
N11 N 0.4102(3) -0.0296(2) 0.9585(2) 0.0317(18) Uani 1 1 d . . .
N12 N 0.4357(4) 0.0335(2) 0.7660(2) 0.0346(19) Uani 1 1 d . . .
N13 N 0.4061(4) -0.1207(3) 0.6172(3) 0.051(2) Uani 1 1 d . . .
N14 N 0.4294(4) -0.3418(3) 0.6032(3) 0.047(2) Uani 1 1 d . . .
N15 N 0.4232(4) -0.0269(3) 0.4439(3) 0.044(2) Uani 1 1 d . . .
N16 N 0.4239(3) 0.0532(2) 0.2557(3) 0.037(2) Uani 1 1 d . . .
N17 N 0.6231(4) 0.4531(3) 0.4820(3) 0.044(2) Uani 1 1 d . . .
N18 N 0.5982(4) 0.5470(2) 0.2998(3) 0.039(2) Uani 1 1 d . . .
N19 N 0.2769(4) 0.4638(3) 0.4837(3) 0.047(2) Uani 1 1 d . . .
N20 N 0.2615(4) 0.5220(3) 0.2905(3) 0.046(2) Uani 1 1 d . . .
N21 N 0.2548(4) 0.6085(2) 0.6372(2) 0.0386(19) Uani 1 1 d . . .
N22 N 0.2400(3) 0.8296(2) 0.6462(2) 0.0297(17) Uani 1 1 d . . .
N23 N 0.4357(11) 0.4640(8) 0.2750(8) 0.082(7) Uiso 0.50 1 d PD A 2
N24 N 0.4303(8) 0.4699(6) 0.3163(5) 0.044(4) Uiso 0.50 1 d PD B 1
N25 N 0.4317(17) 0.5328(11) 0.4748(11) 0.126(12) Uiso 0.50 1 d PD B 2
N26 N 0.4409(8) 0.5547(6) 0.5038(5) 0.044(4) Uiso 0.50 1 d PD B 1
C1 C 0.6908(4) 0.1787(3) 0.9555(3) 0.038(2) Uani 1 1 d . . .
H1 H 0.6400 0.1856 0.9480 0.046 Uiso 1 1 calc R . .
C2 C 0.7497(5) 0.1823(3) 0.9250(3) 0.035(2) Uani 1 1 d . . .
H2 H 0.7414 0.1922 0.8950 0.042 Uiso 1 1 calc R . .
C3 C 0.6665(4) 0.2750(3) 0.9665(3) 0.033(2) Uani 1 1 d . . .
H3 H 0.6264 0.2574 0.9799 0.039 Uiso 1 1 calc R . .
C4 C 0.6844(4) 0.2698(3) 0.9224(3) 0.031(2) Uani 1 1 d . . .
H4 H 0.6568 0.2478 0.9042 0.037 Uiso 1 1 calc R . .
C5 C 0.3723(5) 0.1878(3) 0.9426(3) 0.039(2) Uani 1 1 d . . .
H5 H 0.3257 0.1937 0.9281 0.046 Uiso 1 1 calc R . .
C6 C 0.4373(5) 0.1964(3) 0.9219(3) 0.047(3) Uani 1 1 d . . .
H6 H 0.4375 0.2091 0.8925 0.057 Uiso 1 1 calc R . .
C7 C 0.3310(4) 0.2804(3) 0.9586(3) 0.042(2) Uani 1 1 d . . .
H7 H 0.2891 0.2593 0.9630 0.051 Uiso 1 1 calc R . .
C8 C 0.3656(4) 0.2831(3) 0.9188(2) 0.031(2) Uani 1 1 d . . .
H8 H 0.3486 0.2634 0.8947 0.037 Uiso 1 1 calc R . .
C9 C 0.4725(4) 0.1954(2) 0.4628(2) 0.0246(19) Uani 1 1 d . . .
H9 H 0.5245 0.2029 0.4651 0.029 Uiso 1 1 calc R . .
C10 C 0.4344(4) 0.2001(3) 0.4231(2) 0.027(2) Uani 1 1 d . . .
H10 H 0.4589 0.2111 0.3968 0.032 Uiso 1 1 calc R . .
C11 C 0.4966(4) 0.2892(3) 0.4406(2) 0.029(2) Uani 1 1 d . . .
H11 H 0.5322 0.2696 0.4252 0.035 Uiso 1 1 calc R . .
C12 C 0.4284(4) 0.2990(3) 0.4225(3) 0.031(2) Uani 1 1 d . . .
H12 H 0.4149 0.2866 0.3941 0.038 Uiso 1 1 calc R . .
C13 C 0.6164(4) 0.2247(3) 0.3368(2) 0.0238(18) Uani 1 1 d . . .
H13 H 0.6428 0.2415 0.3597 0.029 Uiso 1 1 calc R . .
C14 C 0.6507(4) 0.2148(3) 0.2974(2) 0.0268(19) Uani 1 1 d . . .
H14 H 0.7015 0.2238 0.2921 0.032 Uiso 1 1 calc R . .
C15 C 0.6685(4) 0.3102(3) 0.3072(3) 0.031(2) Uani 1 1 d . . .
H15 H 0.7081 0.2933 0.3219 0.037 Uiso 1 1 calc R . .
C16 C 0.6030(4) 0.3207(3) 0.3289(3) 0.031(2) Uani 1 1 d . . .
H16 H 0.5962 0.3116 0.3592 0.037 Uiso 1 1 calc R . .
C17 C 0.3425(4) 0.2840(3) 0.2994(3) 0.030(2) Uani 1 1 d . . .
H138 H 0.3828 0.2617 0.3041 0.036 Uiso 1 1 calc R . .
C18 C 0.2903(4) 0.2959(3) 0.3321(2) 0.026(2) Uani 1 1 d . . .
H139 H 0.2930 0.2812 0.3607 0.032 Uiso 1 1 calc R . .
C19 C 0.2832(4) 0.1981(3) 0.3258(3) 0.028(2) Uani 1 1 d . . .
H19 H 0.3257 0.2065 0.3434 0.034 Uiso 1 1 calc R . .
C20 C 0.2880(4) 0.1935(3) 0.2800(3) 0.031(2) Uani 1 1 d . . .
H20 H 0.3343 0.1980 0.2648 0.038 Uiso 1 1 calc R . .
C21 C -0.0044(4) 0.2965(3) 0.3071(3) 0.029(2) Uani 1 1 d . . .
H21 H 0.0319 0.2792 0.3242 0.034 Uiso 1 1 calc R . .
C22 C -0.0742(4) 0.3070(3) 0.3235(3) 0.028(2) Uani 1 1 d . . .
H22 H -0.0874 0.2968 0.3527 0.034 Uiso 1 1 calc R . .
C23 C -0.0619(4) 0.2084(3) 0.3309(2) 0.027(2) Uani 1 1 d . . .
H23 H -0.0378 0.2221 0.3562 0.033 Uiso 1 1 calc R . .
C24 C -0.0240(4) 0.2006(3) 0.2919(2) 0.0278(19) Uani 1 1 d . . .
H24 H 0.0275 0.2092 0.2892 0.033 Uiso 1 1 calc R . .
C25 C 0.4038(4) 0.1350(3) 0.6081(3) 0.0270(19) Uiso 1 1 d . . .
H25 H 0.3993 0.1206 0.5848 0.032 Uiso 1 1 calc R . .
C26 C 0.4006(3) 0.1778(3) 0.6079(2) 0.0233(18) Uani 1 1 d . . .
H26 H 0.3927 0.1921 0.5849 0.028 Uiso 1 1 calc R . .
C27 C 0.4090(4) 0.2002(3) 0.6415(2) 0.0237(19) Uani 1 1 d . . .
C28 C 0.4174(4) 0.1762(3) 0.6745(3) 0.034(2) Uani 1 1 d . . .
H28 H 0.4214 0.1896 0.6982 0.041 Uiso 1 1 calc R . .
C29 C 0.4200(4) 0.1344(3) 0.6727(3) 0.032(2) Uani 1 1 d . . .
H29 H 0.4269 0.1192 0.6953 0.039 Uiso 1 1 calc R . .
C30 C 0.4081(3) 0.2463(2) 0.6420(2) 0.0188(18) Uani 1 1 d . . .
C31 C 0.4209(3) 0.2698(3) 0.6106(3) 0.0264(19) Uani 1 1 d . . .
H31 H 0.4311 0.2561 0.5876 0.032 Uiso 1 1 calc R . .
C32 C 0.4195(4) 0.3120(3) 0.6112(3) 0.028(2) Uani 1 1 d . . .
H32 H 0.4283 0.3267 0.5885 0.034 Uiso 1 1 calc R . .
C33 C 0.3936(4) 0.3116(3) 0.6737(3) 0.034(2) Uani 1 1 d . . .
H33 H 0.3832 0.3262 0.6962 0.040 Uiso 1 1 calc R . .
C34 C 0.3950(4) 0.2689(3) 0.6751(2) 0.0255(19) Uani 1 1 d . . .
H34 H 0.3872 0.2547 0.6982 0.031 Uiso 1 1 calc R . .
C35 C 0.2736(4) 0.3552(3) 0.5788(3) 0.035(2) Uani 1 1 d . . .
H35 H 0.2838 0.3688 0.5558 0.042 Uiso 1 1 calc R . .
C36 C 0.2676(4) 0.3128(3) 0.5781(3) 0.031(2) Uani 1 1 d . . .
H36 H 0.2739 0.2979 0.5552 0.037 Uiso 1 1 calc R . .
C37 C 0.2519(4) 0.2913(3) 0.6119(3) 0.0256(18) Uani 1 1 d . . .
C38 C 0.2433(4) 0.3164(3) 0.6438(3) 0.028(2) Uani 1 1 d . . .
H38 H 0.2319 0.3039 0.6672 0.034 Uiso 1 1 calc R . .
C39 C 0.2510(4) 0.3582(3) 0.6420(3) 0.034(2) Uani 1 1 d . . .
H39 H 0.2454 0.3739 0.6644 0.041 Uiso 1 1 calc R . .
C40 C 0.2451(4) 0.2465(2) 0.6137(3) 0.0245(19) Uani 1 1 d . . .
C41 C 0.2381(4) 0.2227(3) 0.5801(3) 0.028(2) Uani 1 1 d . . .
H41 H 0.2365 0.2354 0.5559 0.034 Uiso 1 1 calc R . .
C42 C 0.2336(4) 0.1795(3) 0.5847(3) 0.035(2) Uani 1 1 d . . .
H42 H 0.2289 0.1633 0.5624 0.042 Uiso 1 1 calc R . .
C43 C 0.2411(4) 0.1823(3) 0.6483(3) 0.032(2) Uani 1 1 d . . .
H43 H 0.2418 0.1688 0.6722 0.038 Uiso 1 1 calc R . .
C44 C 0.2463(4) 0.2251(3) 0.6480(3) 0.028(2) Uani 1 1 d . . .
H44 H 0.2506 0.2400 0.6710 0.033 Uiso 1 1 calc R . .
C45 C 0.5622(4) 0.1660(3) 0.5837(3) 0.034(2) Uani 1 1 d . . .
H45 H 0.5545 0.1480 0.5630 0.041 Uiso 1 1 calc R . .
C46 C 0.5700(4) 0.2080(3) 0.5757(3) 0.028(2) Uani 1 1 d . . .
H46 H 0.5675 0.2184 0.5506 0.033 Uiso 1 1 calc R . .
C47 C 0.5816(4) 0.2344(3) 0.6067(3) 0.029(2) Uani 1 1 d . . .
C48 C 0.5843(4) 0.2170(3) 0.6432(3) 0.030(2) Uani 1 1 d . . .
H48 H 0.5911 0.2341 0.6647 0.036 Uiso 1 1 calc R . .
C49 C 0.5768(4) 0.1747(3) 0.6469(3) 0.032(2) Uani 1 1 d . . .
H49 H 0.5805 0.1633 0.6715 0.038 Uiso 1 1 calc R . .
C50 C 0.5903(4) 0.2798(3) 0.6003(3) 0.029(2) Uani 1 1 d . . .
C51 C 0.6140(4) 0.2936(3) 0.5656(3) 0.031(2) Uani 1 1 d . . .
H51 H 0.6233 0.2741 0.5462 0.037 Uiso 1 1 calc R . .
C52 C 0.6241(4) 0.3357(3) 0.5595(3) 0.037(2) Uani 1 1 d . . .
H52 H 0.6406 0.3443 0.5358 0.044 Uiso 1 1 calc R . .
C53 C 0.5886(4) 0.3508(3) 0.6189(3) 0.041(3) Uani 1 1 d . . .
H53 H 0.5802 0.3706 0.6382 0.049 Uiso 1 1 calc R . .
C54 C 0.5763(4) 0.3089(3) 0.6271(3) 0.034(2) Uani 1 1 d . . .
H54 H 0.5586 0.3010 0.6507 0.041 Uiso 1 1 calc R . .
C55 C 0.1002(6) 0.3465(4) 0.6008(4) 0.063(4) Uani 1 1 d . . .
H55 H 0.1069 0.3567 0.5760 0.075 Uiso 1 1 calc R . .
C56 C 0.0914(5) 0.3043(3) 0.6058(3) 0.043(3) Uani 1 1 d . . .
H56 H 0.0931 0.2865 0.5844 0.051 Uiso 1 1 calc R . .
C57 C 0.0807(4) 0.2876(3) 0.6401(3) 0.034(2) Uani 1 1 d . . .
C58 C 0.0779(5) 0.3158(3) 0.6704(3) 0.041(3) Uani 1 1 d . . .
H58 H 0.0698 0.3062 0.6953 0.049 Uiso 1 1 calc R . .
C59 C 0.0872(5) 0.3579(4) 0.6636(3) 0.052(3) Uani 1 1 d . . .
H59 H 0.0847 0.3764 0.6844 0.062 Uiso 1 1 calc R . .
C60 C 0.0753(4) 0.2427(3) 0.6472(3) 0.029(2) Uani 1 1 d . . .
C61 C 0.0746(4) 0.2136(3) 0.6177(3) 0.039(2) Uani 1 1 d . . .
H61 H 0.0764 0.2228 0.5923 0.047 Uiso 1 1 calc R . .
C62 C 0.0713(4) 0.1710(3) 0.6255(3) 0.045(3) Uani 1 1 d . . .
H62 H 0.0707 0.1522 0.6048 0.053 Uiso 1 1 calc R . .
C63 C 0.0703(4) 0.1833(3) 0.6884(3) 0.040(3) Uani 1 1 d . . .
H63 H 0.0703 0.1732 0.7136 0.048 Uiso 1 1 calc R . .
C64 C 0.0718(4) 0.2261(4) 0.6837(3) 0.043(3) Uani 1 1 d . . .
H64 H 0.0704 0.2439 0.7051 0.051 Uiso 1 1 calc R . .
C65 C 0.2430(5) 0.0643(3) 0.9244(3) 0.046(3) Uani 1 1 d . . .
H65 H 0.2430 0.0936 0.9283 0.055 Uiso 1 1 calc R . .
C66 C 0.2499(5) 0.0495(3) 0.8882(3) 0.041(2) Uani 1 1 d . . .
H66 H 0.2567 0.0685 0.8681 0.049 Uiso 1 1 calc R . .
C67 C 0.2472(4) 0.0075(3) 0.8805(3) 0.037(2) Uani 1 1 d . . .
C68 C 0.2419(4) -0.0178(3) 0.9115(3) 0.037(2) Uani 1 1 d . . .
H68 H 0.2416 -0.0471 0.9084 0.044 Uiso 1 1 calc R . .
C69 C 0.2372(5) -0.0004(4) 0.9475(3) 0.045(3) Uani 1 1 d . . .
H69 H 0.2343 -0.0187 0.9685 0.053 Uiso 1 1 calc R . .
C70 C 0.2515(4) -0.0095(3) 0.8415(3) 0.032(2) Uani 1 1 d . . .
C71 C 0.2531(5) 0.0169(3) 0.8106(3) 0.040(3) Uani 1 1 d . . .
H71 H 0.2501 0.0461 0.8141 0.048 Uiso 1 1 calc R . .
C72 C 0.2591(5) 0.0008(4) 0.7748(3) 0.050(3) Uani 1 1 d . . .
H72 H 0.2608 0.0193 0.7539 0.059 Uiso 1 1 calc R . .
C73 C 0.2619(5) -0.0657(3) 0.7978(3) 0.046(3) Uani 1 1 d . . .
H73 H 0.2645 -0.0948 0.7935 0.055 Uiso 1 1 calc R . .
C74 C 0.2578(5) -0.0520(3) 0.8346(4) 0.053(3) Uani 1 1 d . . .
H74 H 0.2591 -0.0712 0.8549 0.064 Uiso 1 1 calc R . .
C75 C 0.4075(5) 0.0117(3) 0.9483(3) 0.040(2) Uani 1 1 d . . .
H75 H 0.4051 0.0320 0.9678 0.048 Uiso 1 1 calc R . .
C76 C 0.4082(5) 0.0251(3) 0.9107(3) 0.035(2) Uani 1 1 d . . .
H76 H 0.4043 0.0538 0.9048 0.042 Uiso 1 1 calc R . .
C77 C 0.4147(4) -0.0044(3) 0.8821(3) 0.026(2) Uani 1 1 d . . .
C78 C 0.4167(4) -0.0456(3) 0.8932(3) 0.030(2) Uani 1 1 d . . .
H78 H 0.4195 -0.0664 0.8742 0.035 Uiso 1 1 calc R . .
C79 C 0.4147(4) -0.0579(3) 0.9305(3) 0.028(2) Uani 1 1 d . . .
H79 H 0.4165 -0.0867 0.9365 0.033 Uiso 1 1 calc R . .
C80 C 0.4194(4) 0.0084(3) 0.8424(3) 0.026(2) Uani 1 1 d . . .
C81 C 0.4308(4) 0.0497(3) 0.8315(3) 0.034(2) Uani 1 1 d . . .
H81 H 0.4341 0.0705 0.8503 0.041 Uiso 1 1 calc R . .
C82 C 0.4373(4) 0.0609(3) 0.7939(3) 0.039(2) Uani 1 1 d . . .
H82 H 0.4432 0.0894 0.7879 0.047 Uiso 1 1 calc R . .
C83 C 0.4243(4) -0.0064(3) 0.7751(3) 0.035(2) Uani 1 1 d . . .
H83 H 0.4227 -0.0265 0.7555 0.042 Uiso 1 1 calc R . .
C84 C 0.4143(4) -0.0199(3) 0.8134(3) 0.033(2) Uani 1 1 d . . .
H84 H 0.4044 -0.0481 0.8186 0.039 Uiso 1 1 calc R . .
C85 C 0.4131(6) -0.1406(4) 0.5849(3) 0.061(3) Uani 1 1 d . . .
H85 H 0.4166 -0.1242 0.5627 0.073 Uiso 1 1 calc R . .
C86 C 0.4158(5) -0.1840(3) 0.5805(3) 0.048(3) Uani 1 1 d . . .
H86 H 0.4190 -0.1963 0.5562 0.058 Uiso 1 1 calc R . .
C87 C 0.4135(4) -0.2081(3) 0.6129(3) 0.034(2) Uani 1 1 d . . .
C88 C 0.4083(4) -0.1866(4) 0.6469(3) 0.040(3) Uani 1 1 d . . .
H88 H 0.4078 -0.2019 0.6698 0.048 Uiso 1 1 calc R . .
C89 C 0.4041(4) -0.1445(3) 0.6484(3) 0.039(2) Uani 1 1 d . . .
H89 H 0.3995 -0.1314 0.6723 0.047 Uiso 1 1 calc R . .
C90 C 0.4185(4) -0.2534(3) 0.6098(3) 0.031(2) Uani 1 1 d . . .
C91 C 0.4281(4) -0.2740(3) 0.5751(3) 0.039(2) Uani 1 1 d . . .
H91 H 0.4299 -0.2582 0.5525 0.047 Uiso 1 1 calc R . .
C92 C 0.4350(5) -0.3175(4) 0.5731(4) 0.056(3) Uani 1 1 d . . .
H92 H 0.4440 -0.3299 0.5494 0.067 Uiso 1 1 calc R . .
C93 C 0.4188(5) -0.3226(3) 0.6366(3) 0.049(3) Uani 1 1 d . . .
H93 H 0.4148 -0.3395 0.6585 0.059 Uiso 1 1 calc R . .
C94 C 0.4135(4) -0.2800(3) 0.6410(3) 0.043(3) Uani 1 1 d . . .
H94 H 0.4063 -0.2687 0.6654 0.052 Uiso 1 1 calc R . .
C95 C 0.4192(5) 0.0141(4) 0.4366(3) 0.045(3) Uani 1 1 d . . .
H95 H 0.4171 0.0327 0.4574 0.054 Uiso 1 1 calc R . .
C96 C 0.4182(4) 0.0308(3) 0.4003(3) 0.039(3) Uani 1 1 d . . .
H96 H 0.4175 0.0601 0.3969 0.047 Uiso 1 1 calc R . .
C97 C 0.4181(4) 0.0051(3) 0.3691(3) 0.030(2) Uani 1 1 d . . .
C98 C 0.4219(4) -0.0369(3) 0.3764(3) 0.038(2) Uani 1 1 d . . .
H98 H 0.4234 -0.0559 0.3559 0.046 Uiso 1 1 calc R . .
C99 C 0.4237(4) -0.0520(3) 0.4130(3) 0.036(2) Uani 1 1 d . . .
H99 H 0.4253 -0.0812 0.4167 0.044 Uiso 1 1 calc R . .
C100 C 0.4195(4) 0.0211(3) 0.3299(3) 0.032(2) Uani 1 1 d . . .
C101 C 0.4335(4) 0.0631(3) 0.3222(3) 0.036(2) Uani 1 1 d . . .
H101 H 0.4412 0.0817 0.3425 0.043 Uiso 1 1 calc R . .
C102 C 0.4363(4) 0.0776(3) 0.2860(3) 0.045(3) Uani 1 1 d . . .
H102 H 0.4473 0.1059 0.2820 0.054 Uiso 1 1 calc R . .
C103 C 0.4089(5) 0.0130(3) 0.2614(3) 0.040(2) Uani 1 1 d . . .
H103 H 0.4001 -0.0047 0.2406 0.048 Uiso 1 1 calc R . .
C104 C 0.4063(4) -0.0028(3) 0.2993(3) 0.037(2) Uani 1 1 d . . .
H104 H 0.3950 -0.0311 0.3031 0.045 Uiso 1 1 calc R . .
C105 C 0.6099(6) 0.4929(4) 0.4769(3) 0.054(3) Uani 1 1 d . . .
H105 H 0.6063 0.5095 0.4990 0.065 Uiso 1 1 calc R . .
C106 C 0.6009(5) 0.5126(3) 0.4431(3) 0.043(3) Uani 1 1 d . . .
H106 H 0.5903 0.5413 0.4420 0.052 Uiso 1 1 calc R . .
C107 C 0.6079(4) 0.4886(3) 0.4099(3) 0.031(2) Uani 1 1 d . . .
C108 C 0.6192(5) 0.4477(3) 0.4141(3) 0.039(2) Uani 1 1 d . . .
H108 H 0.6221 0.4303 0.3925 0.047 Uiso 1 1 calc R . .
C109 C 0.6265(5) 0.4308(3) 0.4496(3) 0.047(3) Uani 1 1 d . . .
H109 H 0.6345 0.4018 0.4515 0.056 Uiso 1 1 calc R . .
C110 C 0.6023(4) 0.5086(3) 0.3716(3) 0.033(2) Uani 1 1 d . . .
C111 C 0.6041(4) 0.5531(3) 0.3672(3) 0.035(2) Uani 1 1 d . . .
H111 H 0.6065 0.5708 0.3886 0.042 Uiso 1 1 calc R . .
C112 C 0.6023(4) 0.5692(3) 0.3316(3) 0.035(2) Uani 1 1 d . . .
H112 H 0.6041 0.5986 0.3292 0.043 Uiso 1 1 calc R . .
C113 C 0.5949(5) 0.5048(3) 0.3050(3) 0.042(3) Uani 1 1 d . . .
H113 H 0.5902 0.4880 0.2832 0.050 Uiso 1 1 calc R . .
C114 C 0.5977(4) 0.4850(3) 0.3391(3) 0.035(2) Uani 1 1 d . . .
H114 H 0.5965 0.4555 0.3404 0.042 Uiso 1 1 calc R . .
C115 C 0.2755(5) 0.5051(3) 0.4738(3) 0.044(3) Uani 1 1 d . . .
H115 H 0.2767 0.5259 0.4929 0.052 Uiso 1 1 calc R . .
C116 C 0.2724(5) 0.5166(3) 0.4364(3) 0.039(2) Uani 1 1 d . . .
H116 H 0.2714 0.5453 0.4304 0.047 Uiso 1 1 calc R . .
C117 C 0.2705(4) 0.4882(3) 0.4075(3) 0.028(2) Uani 1 1 d . . .
C118 C 0.2720(5) 0.4460(3) 0.4187(3) 0.042(3) Uani 1 1 d . . .
H118 H 0.2705 0.4248 0.4000 0.050 Uiso 1 1 calc R . .
C119 C 0.2756(5) 0.4349(3) 0.4563(3) 0.041(2) Uani 1 1 d . . .
H119 H 0.2772 0.4063 0.4629 0.049 Uiso 1 1 calc R . .
C120 C 0.2669(4) 0.5001(3) 0.3671(3) 0.030(2) Uani 1 1 d . . .
C121 C 0.2712(4) 0.5407(3) 0.3557(3) 0.031(2) Uani 1 1 d . . .
H121 H 0.2764 0.5623 0.3737 0.038 Uiso 1 1 calc R . .
C122 C 0.2679(5) 0.5496(3) 0.3172(3) 0.038(2) Uani 1 1 d . . .
H122 H 0.2705 0.5780 0.3098 0.046 Uiso 1 1 calc R . .
C123 C 0.2585(5) 0.4823(3) 0.3018(3) 0.043(3) Uani 1 1 d . . .
H123 H 0.2544 0.4613 0.2831 0.052 Uiso 1 1 calc R . .
C124 C 0.2611(4) 0.4703(3) 0.3387(3) 0.032(2) Uani 1 1 d . . .
H124 H 0.2591 0.4416 0.3450 0.039 Uiso 1 1 calc R . .
C125 C 0.2382(4) 0.6289(3) 0.6675(3) 0.040(2) Uani 1 1 d . . .
H125 H 0.2279 0.6127 0.6891 0.048 Uiso 1 1 calc R . .
C126 C 0.2340(4) 0.6712(3) 0.6715(3) 0.033(2) Uani 1 1 d . . .
H126 H 0.2215 0.6835 0.6947 0.040 Uiso 1 1 calc R . .
C127 C 0.2491(4) 0.6957(3) 0.6397(2) 0.0251(19) Uani 1 1 d . . .
C128 C 0.2669(4) 0.6749(3) 0.6074(3) 0.037(2) Uani 1 1 d . . .
H128 H 0.2777 0.6901 0.5854 0.044 Uiso 1 1 calc R . .
C129 C 0.2691(5) 0.6326(3) 0.6068(3) 0.042(2) Uani 1 1 d . . .
H129 H 0.2814 0.6192 0.5840 0.051 Uiso 1 1 calc R . .
C130 C 0.2471(4) 0.7418(3) 0.6427(3) 0.027(2) Uani 1 1 d . . .
C131 C 0.2474(4) 0.7624(3) 0.6765(3) 0.030(2) Uani 1 1 d . . .
H131 H 0.2504 0.7471 0.6993 0.035 Uiso 1 1 calc R . .
C132 C 0.2433(5) 0.8056(3) 0.6776(3) 0.039(2) Uani 1 1 d . . .
H132 H 0.2429 0.8189 0.7016 0.046 Uiso 1 1 calc R . .
C133 C 0.2410(4) 0.8094(3) 0.6140(3) 0.033(2) Uani 1 1 d . . .
H133 H 0.2393 0.8254 0.5915 0.040 Uiso 1 1 calc R . .
C134 C 0.2443(4) 0.7667(3) 0.6101(3) 0.0284(19) Uani 1 1 d . . .
H134 H 0.2446 0.7543 0.5858 0.034 Uiso 1 1 calc R . .
C135 C 0.4343(13) 0.4382(10) 0.3100(8) 0.075(8) Uiso 0.50 1 d PD A 2
C136 C 0.4347(5) 0.4473(4) 0.3477(4) 0.054(3) Uiso 1 1 d D . .
C137 C 0.4347(16) 0.4908(12) 0.3536(10) 0.103(11) Uiso 0.50 1 d PD B 2
C138 C 0.4306(6) 0.5151(5) 0.3210(4) 0.067(4) Uiso 1 1 d D . .
C139 C 0.4273(16) 0.5085(12) 0.2879(11) 0.101(11) Uiso 0.50 1 d PD A 2
C140 C 0.4342(5) 0.5049(4) 0.3915(3) 0.045(3) Uiso 1 1 d D . .
C141 C 0.4365(14) 0.4759(10) 0.4246(9) 0.083(9) Uiso 0.50 1 d PD B 2
C142 C 0.4437(7) 0.4957(5) 0.4613(4) 0.073(4) Uiso 1 1 d D . .
C143 C 0.4277(6) 0.5633(4) 0.4375(4) 0.067(4) Uiso 1 1 d D . .
C144 C 0.428(2) 0.5473(15) 0.4013(15) 0.151(18) Uiso 0.50 1 d PD B 2
C145 C 0.4319(9) 0.4592(6) 0.3855(6) 0.039(5) Uiso 0.50 1 d PD B 1
C146 C 0.4363(9) 0.5305(7) 0.3562(6) 0.041(5) Uiso 0.50 1 d PD B 1
C147 C 0.4403(9) 0.5227(6) 0.4310(6) 0.035(4) Uiso 0.50 1 d PD B 1
C148 C 0.4527(10) 0.5149(7) 0.4963(7) 0.045(5) Uiso 0.50 1 d PD B 1
C149 C 0.4295(10) 0.5799(7) 0.4711(7) 0.050(6) Uiso 0.50 1 d PD B 1
C150 C 0.1793(5) 0.0670(4) 0.6533(4) 0.067(4) Uani 1 1 d . . .
H15A H 0.1656 0.0863 0.6735 0.081 Uiso 1 1 calc R . .
H15B H 0.1494 0.0703 0.6319 0.081 Uiso 1 1 calc R . .
C151 C 0.1747(8) 0.0261(5) 0.6669(6) 0.120(8) Uani 1 1 d . . .
H15C H 0.1769 0.0066 0.6457 0.180 Uiso 1 1 calc R . .
H15D H 0.1341 0.0225 0.6802 0.180 Uiso 1 1 calc R . .
H15E H 0.2100 0.0206 0.6843 0.180 Uiso 1 1 calc R . .
C152 C 0.4391(11) 0.5376(7) 0.7026(7) 0.054(6) Uiso 0.50 1 d P . .
H15F H 0.4604 0.5409 0.7274 0.064 Uiso 0.50 1 calc PR . .
H15G H 0.3925 0.5410 0.7059 0.064 Uiso 0.50 1 calc PR . .
C153 C 0.4650(17) 0.5673(11) 0.6741(10) 0.104(11) Uiso 0.50 1 d P . .
H15H H 0.5069 0.5576 0.6655 0.157 Uiso 0.50 1 calc PR . .
H15I H 0.4693 0.5949 0.6855 0.157 Uiso 0.50 1 calc PR . .
H15J H 0.4359 0.5688 0.6525 0.157 Uiso 0.50 1 calc PR . .
B1 B 0.7766(5) 0.1163(3) 0.9720(3) 0.028(2) Uiso 1 1 d . . .
H1A H 0.7877 0.0826 0.9763 0.034 Uiso 1 1 calc R . .
B2 B 0.8038(5) 0.1438(4) 0.9322(3) 0.034(3) Uani 1 1 d . . .
H2A H 0.8322 0.1281 0.9095 0.041 Uiso 1 1 calc R . .
B3 B 0.7214(5) 0.1341(3) 0.9373(4) 0.042(3) Uani 1 1 d . . .
H110 H 0.6946 0.1129 0.9179 0.051 Uiso 1 1 calc R . .
B4 B 0.7031(5) 0.1378(3) 0.9855(4) 0.043(3) Uani 1 1 d . . .
H11A H 0.6647 0.1183 0.9985 0.051 Uiso 1 1 calc R . .
B5 B 0.7721(6) 0.1511(3) 1.0098(3) 0.041(3) Uani 1 1 d . . .
H5A H 0.7790 0.1402 1.0396 0.049 Uiso 1 1 calc R . .
B6 B 0.8370(5) 0.1546(3) 0.9766(3) 0.031(2) Uani 1 1 d . . .
H6A H 0.8875 0.1464 0.9838 0.037 Uiso 1 1 calc R . .
B7 B 0.8174(4) 0.1964(3) 0.9448(3) 0.026(2) Uani 1 1 d . . .
H7A H 0.8554 0.2149 0.9302 0.032 Uiso 1 1 calc R . .
B8 B 0.8021(6) 0.2013(3) 0.9952(3) 0.036(3) Uani 1 1 d . . .
H8A H 0.8301 0.2216 1.0148 0.043 Uiso 1 1 calc R . .
B9 B 0.7170(6) 0.1911(4) 0.9990(4) 0.043(3) Uani 1 1 d . . .
H40 H 0.6872 0.2062 1.0214 0.051 Uiso 1 1 calc R . .
B10 B 0.7046(5) 0.3519(4) 0.9393(3) 0.035(3) Uani 1 1 d . . .
H57 H 0.6947 0.3857 0.9343 0.042 Uiso 1 1 calc R . .
B11 B 0.7588(6) 0.3336(4) 0.9749(3) 0.042(3) Uani 1 1 d . . .
H60 H 0.7846 0.3561 0.9935 0.051 Uiso 1 1 calc R . .
B12 B 0.6767(6) 0.3254(4) 0.9803(3) 0.043(3) Uani 1 1 d . . .
H67 H 0.6476 0.3419 1.0023 0.051 Uiso 1 1 calc R . .
B13 B 0.6439(5) 0.3132(3) 0.9349(3) 0.032(2) Uani 1 1 d . . .
H90 H 0.5934 0.3205 0.9268 0.039 Uiso 1 1 calc R . .
B14 B 0.7073(5) 0.3153(3) 0.9018(3) 0.031(2) Uani 1 1 d . . .
H117 H 0.6985 0.3247 0.8718 0.037 Uiso 1 1 calc R . .
B15 B 0.7802(5) 0.3283(4) 0.9259(3) 0.036(3) Uani 1 1 d . . .
H120 H 0.8195 0.3464 0.9122 0.043 Uiso 1 1 calc R . .
B16 B 0.7630(5) 0.2756(4) 0.9138(3) 0.039(3) Uani 1 1 d . . .
H127 H 0.7904 0.2599 0.8907 0.047 Uiso 1 1 calc R . .
B17 B 0.7973(5) 0.2868(3) 0.9598(3) 0.034(2) Uani 1 1 d . . .
H130 H 0.8478 0.2796 0.9678 0.041 Uiso 1 1 calc R . .
B18 B 0.7326(6) 0.2851(3) 0.9935(3) 0.032(2) Uani 1 1 d . . .
H135 H 0.7393 0.2763 1.0238 0.039 Uiso 1 1 calc R . .
B19 B 0.4545(6) 0.1270(4) 0.9662(3) 0.043(3) Uani 1 1 d . . .
H136 H 0.4668 0.0933 0.9693 0.051 Uiso 1 1 calc R . .
B20 B 0.4927(7) 0.1601(4) 0.9330(4) 0.051(3) Uani 1 1 d . . .
H137 H 0.5303 0.1484 0.9132 0.061 Uiso 1 1 calc R . .
B21 B 0.4133(7) 0.1461(4) 0.9254(4) 0.054(4) Uani 1 1 d . . .
H70 H 0.3983 0.1259 0.9013 0.065 Uiso 1 1 calc R . .
B22 B 0.3757(6) 0.1451(4) 0.9710(4) 0.051(3) Uani 1 1 d . . .
H77 H 0.3349 0.1235 0.9769 0.062 Uiso 1 1 calc R . .
B23 B 0.4334(5) 0.1585(4) 1.0058(3) 0.036(3) Uani 1 1 d . . .
H80 H 0.4314 0.1451 1.0350 0.044 Uiso 1 1 calc R . .
B24 B 0.5074(6) 0.1679(4) 0.9831(4) 0.044(3) Uani 1 1 d . . .
H87 H 0.5545 0.1612 0.9968 0.053 Uiso 1 1 calc R . .
B25 B 0.4978(5) 0.2110(4) 0.9529(4) 0.045(3) Uani 1 1 d . . .
H25A H 0.5396 0.2314 0.9462 0.054 Uiso 1 1 calc R . .
B26 B 0.4587(6) 0.2097(4) 0.9987(4) 0.043(3) Uani 1 1 d . . .
H26A H 0.4738 0.2290 1.0235 0.052 Uiso 1 1 calc R . .
B27 B 0.3785(5) 0.1970(4) 0.9906(3) 0.034(3) Uani 1 1 d . . .
H27 H 0.3391 0.2083 1.0092 0.041 Uiso 1 1 calc R . .
B28 B 0.3694(7) 0.3617(4) 0.9489(4) 0.055(4) Uani 1 1 d . . .
H28A H 0.3571 0.3955 0.9478 0.066 Uiso 1 1 calc R . .
B29 B 0.4127(8) 0.3423(5) 0.9874(4) 0.065(4) Uani 1 1 d . . .
H29A H 0.4286 0.3632 1.0109 0.078 Uiso 1 1 calc R . .
B30 B 0.4498(6) 0.3432(4) 0.9422(4) 0.043(3) Uani 1 1 d . . .
H30 H 0.4906 0.3645 0.9357 0.052 Uiso 1 1 calc R . .
B31 B 0.3896(5) 0.3322(3) 0.9083(3) 0.033(3) Uani 1 1 d . . .
H31A H 0.3904 0.3463 0.8794 0.040 Uiso 1 1 calc R . .
B32 B 0.3175(5) 0.3223(4) 0.9310(4) 0.053(4) Uani 1 1 d . . .
H32A H 0.2707 0.3296 0.9172 0.064 Uiso 1 1 calc R . .
B33 B 0.3294(7) 0.3273(5) 0.9791(4) 0.066(4) Uani 1 1 d . . .
H33A H 0.2895 0.3379 0.9978 0.079 Uiso 1 1 calc R . .
B34 B 0.4459(5) 0.2932(3) 0.9224(3) 0.029(2) Uani 1 1 d . . .
H34A H 0.4832 0.2823 0.9020 0.035 Uiso 1 1 calc R . .
B35 B 0.4609(6) 0.2989(4) 0.9721(4) 0.050(3) Uani 1 1 d . . .
H35A H 0.5083 0.2927 0.9856 0.060 Uiso 1 1 calc R . .
B36 B 0.3843(6) 0.2880(4) 0.9961(4) 0.050(3) Uani 1 1 d . . .
H36A H 0.3802 0.2746 1.0251 0.060 Uiso 1 1 calc R . .
B37 B 0.3839(5) 0.1326(3) 0.4588(3) 0.032(2) Uani 1 1 d . . .
H37 H 0.3712 0.0988 0.4595 0.038 Uiso 1 1 calc R . .
B38 B 0.3804(5) 0.1629(3) 0.4168(3) 0.032(2) Uani 1 1 d . . .
H38A H 0.3669 0.1495 0.3887 0.038 Uiso 1 1 calc R . .
B39 B 0.3239(5) 0.1717(3) 0.4531(3) 0.034(3) Uani 1 1 d . . .
H39A H 0.2725 0.1636 0.4488 0.041 Uiso 1 1 calc R . .
B40 B 0.3660(5) 0.1654(4) 0.4981(3) 0.036(3) Uani 1 1 d . . .
H40A H 0.3424 0.1530 0.5242 0.043 Uiso 1 1 calc R . .
B41 B 0.4475(5) 0.1529(3) 0.4870(3) 0.027(2) Uani 1 1 d . . .
H41A H 0.4785 0.1329 0.5053 0.032 Uiso 1 1 calc R . .
B42 B 0.4530(5) 0.1512(3) 0.4368(3) 0.027(2) Uani 1 1 d . . .
H42A H 0.4876 0.1302 0.4221 0.032 Uiso 1 1 calc R . .
B43 B 0.3578(4) 0.2147(3) 0.4310(3) 0.024(2) Uani 1 1 d . . .
H43A H 0.3283 0.2347 0.4119 0.029 Uiso 1 1 calc R . .
B44 B 0.3473(5) 0.2163(3) 0.4812(3) 0.029(2) Uani 1 1 d . . .
H44A H 0.3105 0.2356 0.4961 0.035 Uiso 1 1 calc R . .
B45 B 0.4254(4) 0.2054(3) 0.5005(3) 0.024(2) Uani 1 1 d . . .
H45A H 0.4418 0.2185 0.5281 0.029 Uiso 1 1 calc R . .
B46 B 0.4657(5) 0.3693(3) 0.4619(3) 0.036(3) Uani 1 1 d . . .
H46A H 0.4771 0.4034 0.4629 0.043 Uiso 1 1 calc R . .
B47 B 0.3953(5) 0.3493(4) 0.4823(3) 0.037(3) Uani 1 1 d . . .
H47 H 0.3601 0.3705 0.4963 0.045 Uiso 1 1 calc R . .
B48 B 0.4050(5) 0.3491(4) 0.4340(3) 0.036(3) Uani 1 1 d . . .
H48A H 0.3753 0.3696 0.4154 0.044 Uiso 1 1 calc R . .
B49 B 0.4853(5) 0.3388(3) 0.4221(3) 0.038(3) Uani 1 1 d . . .
H49A H 0.5092 0.3518 0.3964 0.045 Uiso 1 1 calc R . .
B50 B 0.5246(5) 0.3305(3) 0.4653(3) 0.035(3) Uani 1 1 d . . .
H50 H 0.5763 0.3387 0.4683 0.042 Uiso 1 1 calc R . .
B51 B 0.4715(5) 0.3366(3) 0.5023(4) 0.036(3) Uani 1 1 d . . .
H51A H 0.4869 0.3491 0.5303 0.043 Uiso 1 1 calc R . .
B52 B 0.4933(5) 0.2860(3) 0.4874(3) 0.027(2) Uani 1 1 d . . .
H52A H 0.5254 0.2659 0.5049 0.033 Uiso 1 1 calc R . .
B53 B 0.4116(5) 0.2961(4) 0.5002(3) 0.031(2) Uani 1 1 d . . .
H53A H 0.3884 0.2838 0.5264 0.037 Uiso 1 1 calc R . .
B54 B 0.3700(5) 0.3036(3) 0.4570(3) 0.033(2) Uani 1 1 d . . .
H54A H 0.3182 0.2958 0.4539 0.040 Uiso 1 1 calc R . .
B55 B 0.5704(5) 0.1494(3) 0.3123(3) 0.035(3) Uani 1 1 d . . .
H55A H 0.5627 0.1152 0.3161 0.042 Uiso 1 1 calc R . .
B56 B 0.5435(6) 0.1750(4) 0.2726(4) 0.044(3) Uani 1 1 d . . .
H56A H 0.5182 0.1572 0.2500 0.053 Uiso 1 1 calc R . .
B57 B 0.5049(5) 0.1864(3) 0.3157(3) 0.039(3) Uani 1 1 d . . .
H57A H 0.4546 0.1771 0.3223 0.047 Uiso 1 1 calc R . .
B58 B 0.5677(4) 0.1847(3) 0.3502(3) 0.030(2) Uani 1 1 d . . .
H58A H 0.5595 0.1740 0.3799 0.036 Uiso 1 1 calc R . .
B59 B 0.6387(5) 0.1745(4) 0.3281(3) 0.033(3) Uani 1 1 d . . .
H59A H 0.6776 0.1576 0.3434 0.039 Uiso 1 1 calc R . .
B60 B 0.6263(5) 0.1684(4) 0.2801(3) 0.038(3) Uani 1 1 d . . .
H60A H 0.6570 0.1472 0.2627 0.045 Uiso 1 1 calc R . .
B61 B 0.5977(5) 0.2168(3) 0.2609(4) 0.038(3) Uani 1 1 d . . .
H61A H 0.6089 0.2261 0.2312 0.045 Uiso 1 1 calc R . .
B62 B 0.5198(5) 0.2268(3) 0.2828(3) 0.032(3) Uani 1 1 d . . .
H62A H 0.4791 0.2418 0.2675 0.038 Uiso 1 1 calc R . .
B63 B 0.5371(4) 0.2342(3) 0.3332(3) 0.032(2) Uani 1 1 d . . .
H63A H 0.5087 0.2550 0.3522 0.038 Uiso 1 1 calc R . .
B64 B 0.6271(5) 0.3861(3) 0.2809(3) 0.035(3) Uani 1 1 d . . .
H64A H 0.6347 0.4202 0.2765 0.042 Uiso 1 1 calc R . .
B65 B 0.6555(5) 0.3600(3) 0.3215(3) 0.034(3) Uani 1 1 d . . .
H65A H 0.6828 0.3764 0.3442 0.041 Uiso 1 1 calc R . .
B66 B 0.5730(5) 0.3661(3) 0.3160(3) 0.036(3) Uani 1 1 d . . .
H66A H 0.5452 0.3871 0.3352 0.043 Uiso 1 1 calc R . .
B67 B 0.5543(5) 0.3607(4) 0.2666(3) 0.038(3) Uani 1 1 d . . .
H67A H 0.5145 0.3783 0.2530 0.045 Uiso 1 1 calc R . .
B68 B 0.6276(5) 0.3499(3) 0.2421(3) 0.037(3) Uani 1 1 d . . .
H68A H 0.6366 0.3602 0.2124 0.044 Uiso 1 1 calc R . .
B69 B 0.6918(5) 0.3499(3) 0.2762(3) 0.032(2) Uani 1 1 d . . .
H69A H 0.7419 0.3593 0.2692 0.039 Uiso 1 1 calc R . .
B70 B 0.6560(5) 0.3019(4) 0.2595(3) 0.036(3) Uani 1 1 d . . .
H70A H 0.6853 0.2809 0.2411 0.043 Uiso 1 1 calc R . .
B71 B 0.5710(5) 0.3084(3) 0.2516(3) 0.029(2) Uani 1 1 d . . .
H71A H 0.5435 0.2933 0.2282 0.035 Uiso 1 1 calc R . .
B72 B 0.5394(4) 0.3194(3) 0.2994(3) 0.029(2) Uani 1 1 d . . .
H72A H 0.4897 0.3107 0.3079 0.035 Uiso 1 1 calc R . .
B73 B 0.3099(5) 0.3667(3) 0.2920(3) 0.033(2) Uani 1 1 d . . .
H73A H 0.3239 0.4002 0.2905 0.039 Uiso 1 1 calc R . .
B74 B 0.3493(5) 0.3313(3) 0.3218(3) 0.030(2) Uani 1 1 d . . .
H74A H 0.3897 0.3406 0.3407 0.036 Uiso 1 1 calc R . .
B75 B 0.3586(5) 0.3249(3) 0.2731(3) 0.028(2) Uani 1 1 d . . .
H75A H 0.4061 0.3300 0.2594 0.034 Uiso 1 1 calc R . .
B76 B 0.2857(5) 0.3391(4) 0.2513(3) 0.036(3) Uani 1 1 d . . .
H76A H 0.2848 0.3546 0.2230 0.043 Uiso 1 1 calc R . .
B77 B 0.2323(6) 0.3520(4) 0.2881(3) 0.041(3) Uani 1 1 d . . .
H77A H 0.1944 0.3762 0.2844 0.049 Uiso 1 1 calc R . .
B78 B 0.2708(6) 0.3465(4) 0.3304(3) 0.043(3) Uani 1 1 d . . .
H78A H 0.2594 0.3659 0.3558 0.052 Uiso 1 1 calc R . .
B79 B 0.2172(5) 0.3072(4) 0.3144(3) 0.039(3) Uani 1 1 d . . .
H79A H 0.1702 0.3022 0.3286 0.047 Uiso 1 1 calc R . .
B80 B 0.2254(5) 0.3020(3) 0.2643(3) 0.030(2) Uani 1 1 d . . .
H80A H 0.1849 0.2943 0.2449 0.036 Uiso 1 1 calc R . .
B81 B 0.3057(5) 0.2849(3) 0.2553(3) 0.029(2) Uani 1 1 d . . .
H81A H 0.3181 0.2653 0.2303 0.035 Uiso 1 1 calc R . .
B82 B 0.2003(5) 0.1352(4) 0.3047(3) 0.037(3) Uani 1 1 d . . .
H82A H 0.1830 0.1023 0.3070 0.044 Uiso 1 1 calc R . .
B83 B 0.2838(5) 0.1481(4) 0.3064(3) 0.034(3) Uani 1 1 d . . .
H83A H 0.3226 0.1244 0.3092 0.040 Uiso 1 1 calc R . .
B84 B 0.2337(5) 0.1628(3) 0.3449(4) 0.037(3) Uani 1 1 d . . .
H84A H 0.2398 0.1482 0.3734 0.044 Uiso 1 1 calc R . .
B85 B 0.1573(5) 0.1776(4) 0.3253(3) 0.041(3) Uani 1 1 d . . .
H85A H 0.1119 0.1723 0.3412 0.049 Uiso 1 1 calc R . .
B86 B 0.1623(5) 0.1717(4) 0.2747(3) 0.039(3) Uani 1 1 d . . .
H86A H 0.1209 0.1623 0.2566 0.047 Uiso 1 1 calc R . .
B87 B 0.2382(6) 0.1547(3) 0.2637(3) 0.037(3) Uani 1 1 d . . .
H87A H 0.2477 0.1347 0.2384 0.044 Uiso 1 1 calc R . .
B88 B 0.2182(5) 0.2089(4) 0.2586(3) 0.032(2) Uani 1 1 d . . .
H88A H 0.2139 0.2233 0.2300 0.038 Uiso 1 1 calc R . .
B89 B 0.1654(5) 0.2226(3) 0.2969(3) 0.035(3) Uani 1 1 d . . .
H89A H 0.1249 0.2451 0.2943 0.042 Uiso 1 1 calc R . .
B90 B 0.2124(5) 0.2161(3) 0.3393(3) 0.033(2) Uani 1 1 d . . .
H90A H 0.2039 0.2354 0.3651 0.040 Uiso 1 1 calc R . .
B91 B -0.0379(4) 0.3730(3) 0.2805(3) 0.024(2) Uani 1 1 d . . .
H91A H -0.0273 0.4070 0.2776 0.029 Uiso 1 1 calc R . .
B92 B 0.0232(5) 0.3360(3) 0.2799(3) 0.032(2) Uani 1 1 d . . .
H92A H 0.0746 0.3450 0.2768 0.038 Uiso 1 1 calc R . .
B93 B -0.0204(5) 0.3467(3) 0.3212(3) 0.033(3) Uani 1 1 d . . .
H93A H 0.0015 0.3628 0.3461 0.040 Uiso 1 1 calc R . .
B94 B -0.1002(4) 0.3535(3) 0.3093(3) 0.025(2) Uani 1 1 d . . .
H94A H -0.1317 0.3744 0.3264 0.030 Uiso 1 1 calc R . .
B95 B -0.1078(5) 0.3490(3) 0.2602(3) 0.028(2) Uani 1 1 d . . .
H95A H -0.1439 0.3675 0.2440 0.033 Uiso 1 1 calc R . .
B96 B -0.0318(5) 0.3379(3) 0.2420(3) 0.030(2) Uani 1 1 d . . .
H96A H -0.0170 0.3492 0.2133 0.036 Uiso 1 1 calc R . .
B97 B -0.1319(4) 0.3079(3) 0.2894(3) 0.027(2) Uani 1 1 d . . .
H97 H -0.1836 0.3000 0.2933 0.033 Uiso 1 1 calc R . .
B98 B -0.0885(5) 0.2973(3) 0.2456(3) 0.027(2) Uani 1 1 d . . .
H98A H -0.1101 0.2830 0.2197 0.032 Uiso 1 1 calc R . .
B99 B -0.0067(5) 0.2879(3) 0.2596(3) 0.031(2) Uani 1 1 d . . .
H99A H 0.0258 0.2666 0.2436 0.038 Uiso 1 1 calc R . .
B100 B -0.1111(4) 0.1362(3) 0.3008(3) 0.033(3) Uani 1 1 d . . .
H100 H -0.1232 0.1025 0.3039 0.040 Uiso 1 1 calc R . .
B101 B -0.0486(5) 0.1556(3) 0.2712(3) 0.032(2) Uani 1 1 d . . .
H10A H -0.0171 0.1342 0.2546 0.038 Uiso 1 1 calc R . .
B102 B -0.0398(5) 0.1584(3) 0.3202(3) 0.030(2) Uani 1 1 d . . .
H10B H -0.0033 0.1395 0.3357 0.036 Uiso 1 1 calc R . .
B103 B -0.1149(4) 0.1717(3) 0.3387(3) 0.029(2) Uani 1 1 d . . .
H10C H -0.1283 0.1612 0.3678 0.035 Uiso 1 1 calc R . .
B104 B -0.1707(4) 0.1748(3) 0.3013(3) 0.031(2) Uani 1 1 d . . .
H10D H -0.2220 0.1658 0.3047 0.037 Uiso 1 1 calc R . .
B105 B -0.1280(5) 0.1654(4) 0.2587(3) 0.037(3) Uani 1 1 d . . .
H10E H -0.1494 0.1501 0.2333 0.045 Uiso 1 1 calc R . .
B106 B -0.1398(4) 0.2200(3) 0.3222(3) 0.025(2) Uani 1 1 d . . .
H10F H -0.1703 0.2404 0.3404 0.030 Uiso 1 1 calc R . .
B107 B -0.1510(5) 0.2172(3) 0.2720(3) 0.028(2) Uani 1 1 d . . .
H107 H -0.1891 0.2346 0.2565 0.034 Uiso 1 1 calc R . .
B108 B -0.0733(5) 0.2058(3) 0.2529(3) 0.027(2) Uani 1 1 d . . .
H10G H -0.0587 0.2163 0.2240 0.032 Uiso 1 1 calc R . .

loop_
_atom_site_aniso_label
_atom_site_aniso_U_11
_atom_site_aniso_U_22
_atom_site_aniso_U_33
_atom_site_aniso_U_23
_atom_site_aniso_U_13
_atom_site_aniso_U_12
La1 0.0413(3) 0.0273(3) 0.0246(3) 0.0032(2) 0.0042(3) 0.0057(2)
La2 0.0461(3) 0.0254(3) 0.0352(3) 0.0050(3) -0.0002(3) 0.0036(2)
Co1 0.0248(6) 0.0265(6) 0.0191(6) -0.0003(5) 0.0018(5) -0.0013(4)
Co2 0.0251(6) 0.0344(7) 0.0191(7) -0.0005(5) -0.0006(5) -0.0061(5)
Co3 0.0215(5) 0.0265(7) 0.0188(6) 0.0008(5) 0.0003(5) 0.0027(4)
Co4 0.0222(6) 0.0282(7) 0.0207(6) -0.0029(5) -0.0005(5) 0.0019(5)
Co5 0.0228(6) 0.0276(7) 0.0188(6) -0.0008(5) 0.0009(5) 0.0042(4)
Co6 0.0202(5) 0.0252(6) 0.0197(6) -0.0004(5) 0.0000(5) 0.0013(4)
O1 0.258(15) 0.047(6) 0.079(8) -0.003(5) -0.107(10) 0.009(7)
O2 0.035(3) 0.032(4) 0.029(4) 0.006(3) 0.001(3) -0.006(3)
O3 0.086(6) 0.098(7) 0.133(10) 0.070(7) 0.070(7) 0.052(5)
O4 0.033(3) 0.038(4) 0.033(4) 0.007(3) -0.008(3) -0.004(3)
O5 0.045(4) 0.039(4) 0.049(5) 0.007(3) 0.024(3) 0.000(3)
O6 0.069(6) 0.135(9) 0.026(4) 0.019(5) 0.003(4) 0.009(5)
O7 0.045(4) 0.049(5) 0.050(5) -0.005(4) -0.007(4) 0.003(3)
O8 0.055(4) 0.047(5) 0.050(5) 0.004(3) 0.014(4) 0.016(3)
O9 0.052(4) 0.038(4) 0.061(5) 0.002(4) -0.021(4) 0.003(3)
O10 0.102(6) 0.047(5) 0.045(5) 0.014(4) -0.020(5) -0.011(4)
O11 0.072(6) 0.074(7) 0.179(12) 0.071(7) -0.045(7) -0.027(5)
O12 0.169(9) 0.025(4) 0.030(4) 0.003(3) 0.021(5) 0.019(5)
O13 0.046(4) 0.033(4) 0.042(4) 0.011(3) 0.003(3) 0.010(3)
O14 0.058(4) 0.043(4) 0.062(5) 0.004(4) 0.030(4) 0.007(3)
O15 0.067(5) 0.049(5) 0.044(5) 0.006(4) -0.001(4) 0.001(4)
O16 0.081(6) 0.066(6) 0.050(5) 0.027(4) 0.025(4) 0.027(4)
O17 0.051(4) 0.028(4) 0.076(6) 0.013(4) 0.024(4) 0.007(3)
O19 0.156(11) 0.145(11) 0.029(5) 0.007(6) -0.007(6) 0.015(8)
O21 0.031(3) 0.046(4) 0.052(5) 0.012(4) 0.001(3) 0.003(3)
O22 0.086(8) 0.37(2) 0.066(8) 0.093(11) 0.026(6) 0.072(11)
O23 0.042(4) 0.036(4) 0.050(5) -0.002(3) -0.004(3) -0.009(3)
O24 0.040(4) 0.054(5) 0.051(5) 0.016(4) 0.001(4) -0.009(3)
O25 0.061(4) 0.033(4) 0.044(4) 0.006(3) -0.010(4) -0.010(3)
O26 0.072(6) 0.097(8) 0.133(10) -0.028(7) 0.006(6) 0.022(6)
O27 0.071(6) 0.095(8) 0.147(11) 0.059(7) 0.020(6) -0.010(6)
O28 0.114(8) 0.073(8) 0.186(13) 0.070(8) -0.042(8) -0.027(6)
O30 0.044(4) 0.035(4) 0.037(4) -0.003(3) 0.003(3) -0.003(3)
O31 0.127(8) 0.059(6) 0.031(5) 0.002(4) 0.024(5) 0.016(5)
N1 0.031(4) 0.021(4) 0.039(5) 0.005(3) 0.008(4) 0.004(3)
N2 0.023(4) 0.039(5) 0.028(5) 0.000(4) -0.009(3) 0.000(3)
N3 0.040(4) 0.023(4) 0.028(4) -0.002(4) -0.003(4) 0.006(3)
N4 0.025(4) 0.028(4) 0.041(5) 0.004(4) 0.007(4) -0.004(3)
N5 0.030(4) 0.042(5) 0.022(4) 0.001(4) 0.002(3) 0.006(3)
N6 0.035(4) 0.034(5) 0.034(5) 0.011(4) -0.006(4) -0.006(3)
N7 0.067(6) 0.047(6) 0.073(7) 0.013(5) 0.034(6) 0.012(5)
N8 0.035(5) 0.039(5) 0.067(7) -0.006(5) 0.006(4) -0.006(4)
N9 0.043(5) 0.032(5) 0.051(6) 0.000(4) -0.003(4) 0.010(4)
N10 0.043(5) 0.037(5) 0.052(6) 0.002(4) 0.002(4) 0.003(4)
N11 0.026(4) 0.040(5) 0.029(5) 0.003(4) -0.007(4) -0.008(3)
N12 0.036(4) 0.038(5) 0.030(5) 0.008(4) 0.002(4) -0.006(3)
N13 0.072(6) 0.037(5) 0.046(6) 0.001(5) -0.014(5) 0.005(4)
N14 0.051(5) 0.042(5) 0.049(6) 0.012(5) 0.000(4) 0.000(4)
N15 0.035(4) 0.044(6) 0.052(6) -0.009(4) 0.009(4) 0.005(4)
N16 0.035(4) 0.025(4) 0.051(5) 0.010(4) 0.013(4) 0.006(3)
N17 0.037(4) 0.041(5) 0.055(6) 0.015(4) -0.012(4) -0.017(4)
N18 0.032(4) 0.036(5) 0.049(5) 0.002(4) 0.005(4) 0.002(3)
N19 0.045(5) 0.053(6) 0.044(6) 0.007(4) 0.012(4) 0.002(4)
N20 0.056(5) 0.046(5) 0.037(5) 0.002(4) -0.003(4) 0.023(4)
N21 0.045(4) 0.032(4) 0.039(5) -0.005(4) -0.001(4) 0.001(3)
N22 0.025(4) 0.031(4) 0.033(5) -0.002(3) 0.003(3) 0.005(3)
C1 0.034(5) 0.021(5) 0.060(7) 0.004(5) 0.003(5) 0.007(4)
C2 0.054(6) 0.020(5) 0.029(5) -0.001(4) -0.012(5) 0.016(4)
C3 0.038(5) 0.019(5) 0.042(6) 0.001(4) 0.012(4) 0.004(4)
C4 0.033(5) 0.030(5) 0.029(5) -0.009(4) -0.013(4) 0.000(4)
C5 0.045(6) 0.033(6) 0.038(6) 0.011(4) -0.017(5) -0.006(4)
C6 0.073(8) 0.047(7) 0.022(5) -0.001(5) 0.009(5) -0.017(5)
C7 0.036(5) 0.045(6) 0.047(7) 0.012(5) 0.008(5) -0.009(4)
C8 0.030(5) 0.043(6) 0.020(5) 0.001(4) -0.012(4) 0.000(4)
C9 0.031(4) 0.019(5) 0.024(5) -0.004(4) 0.002(4) -0.002(3)
C10 0.026(4) 0.037(6) 0.018(5) 0.002(4) -0.005(4) 0.002(4)
C11 0.041(5) 0.023(5) 0.023(5) 0.005(4) -0.001(4) 0.001(4)
C12 0.020(4) 0.042(6) 0.032(6) -0.007(4) 0.002(4) 0.014(4)
C13 0.028(4) 0.027(5) 0.017(4) 0.000(4) -0.006(4) 0.004(3)
C14 0.024(4) 0.026(5) 0.030(5) 0.000(4) 0.009(4) 0.007(3)
C15 0.020(4) 0.030(5) 0.042(6) 0.004(4) -0.007(4) -0.002(3)
C16 0.023(4) 0.034(5) 0.035(6) -0.003(4) 0.008(4) 0.000(4)
C17 0.025(4) 0.036(5) 0.029(5) 0.002(4) 0.001(4) 0.002(4)
C18 0.031(5) 0.039(5) 0.010(4) -0.006(4) 0.001(4) 0.004(4)
C19 0.028(4) 0.031(5) 0.025(5) 0.012(4) -0.001(4) 0.004(4)
C20 0.034(5) 0.040(6) 0.020(5) -0.002(4) 0.009(4) 0.001(4)
C21 0.026(4) 0.032(5) 0.028(5) -0.001(4) -0.007(4) -0.006(4)
C22 0.027(4) 0.017(5) 0.041(6) -0.002(4) -0.004(4) 0.002(3)
C23 0.036(5) 0.025(5) 0.020(5) 0.002(4) -0.002(4) 0.003(4)
C24 0.035(5) 0.027(5) 0.021(5) 0.001(4) -0.005(4) 0.011(4)
C26 0.018(4) 0.036(5) 0.016(5) -0.002(4) 0.001(4) 0.005(3)
C27 0.021(4) 0.031(5) 0.018(5) 0.004(4) -0.003(3) -0.001(3)
C28 0.042(5) 0.047(7) 0.015(5) 0.007(4) 0.001(4) 0.005(4)
C29 0.037(5) 0.032(6) 0.027(5) 0.004(4) -0.003(4) 0.006(4)
C30 0.018(4) 0.024(5) 0.014(5) 0.003(3) 0.005(3) 0.002(3)
C31 0.020(4) 0.033(5) 0.026(5) -0.001(4) -0.003(4) 0.008(3)
C32 0.029(4) 0.027(5) 0.029(5) 0.003(4) -0.001(4) 0.006(3)
C33 0.041(5) 0.032(6) 0.028(5) -0.001(4) 0.003(4) 0.007(4)
C34 0.022(4) 0.034(5) 0.020(5) 0.000(4) -0.005(4) 0.002(4)
C35 0.030(5) 0.027(5) 0.048(7) 0.007(5) -0.008(4) 0.010(4)
C36 0.026(4) 0.027(5) 0.039(6) 0.008(4) -0.001(4) 0.006(4)
C37 0.026(4) 0.026(5) 0.025(5) 0.007(4) -0.002(4) 0.003(3)
C38 0.033(5) 0.028(5) 0.023(5) -0.004(4) 0.010(4) -0.001(4)
C39 0.044(5) 0.029(5) 0.030(6) 0.000(4) 0.006(4) 0.008(4)
C40 0.022(4) 0.022(5) 0.029(5) 0.003(4) 0.001(4) -0.001(3)
C41 0.023(4) 0.031(5) 0.030(5) -0.003(4) 0.001(4) 0.000(4)
C42 0.028(5) 0.043(6) 0.034(6) -0.009(5) 0.000(4) 0.004(4)
C43 0.026(5) 0.039(6) 0.031(6) 0.010(5) 0.009(4) 0.003(4)
C44 0.030(5) 0.035(6) 0.019(5) 0.004(4) -0.002(4) -0.004(4)
C45 0.022(4) 0.042(6) 0.038(6) -0.020(5) 0.005(4) -0.005(4)
C46 0.019(4) 0.038(6) 0.026(5) 0.003(4) 0.000(4) 0.008(4)
C47 0.017(4) 0.042(6) 0.027(5) 0.009(4) 0.000(4) 0.004(3)
C48 0.032(5) 0.033(5) 0.025(5) 0.000(4) 0.003(4) -0.001(4)
C49 0.027(5) 0.042(6) 0.026(5) 0.007(4) 0.002(4) 0.000(4)
C50 0.016(4) 0.035(5) 0.036(6) 0.005(4) -0.013(4) -0.004(3)
C51 0.029(5) 0.042(6) 0.021(5) -0.001(4) -0.007(4) -0.002(4)
C52 0.032(5) 0.045(6) 0.033(6) 0.012(5) 0.005(4) -0.006(4)
C53 0.043(5) 0.044(6) 0.036(6) -0.022(5) -0.011(5) 0.003(4)
C54 0.031(5) 0.038(6) 0.034(6) 0.001(4) 0.004(4) 0.003(4)
C55 0.072(8) 0.051(8) 0.066(9) 0.015(6) 0.036(7) 0.011(6)
C56 0.057(6) 0.037(6) 0.034(6) 0.001(5) 0.008(5) -0.001(5)
C57 0.024(4) 0.050(6) 0.028(6) 0.009(5) -0.005(4) -0.008(4)
C58 0.048(6) 0.046(7) 0.029(6) -0.003(5) 0.008(5) -0.021(5)
C59 0.068(7) 0.042(7) 0.046(7) 0.000(5) 0.018(6) -0.007(5)
C60 0.021(4) 0.037(6) 0.028(5) 0.003(4) -0.001(4) -0.001(4)
C61 0.041(5) 0.057(7) 0.019(5) -0.010(5) -0.002(4) 0.008(4)
C62 0.044(6) 0.040(6) 0.050(8) -0.011(5) 0.006(5) 0.004(4)
C63 0.031(5) 0.058(7) 0.030(6) 0.009(5) 0.000(4) -0.013(5)
C64 0.040(6) 0.067(8) 0.021(5) -0.006(5) 0.005(4) -0.017(5)
C65 0.058(7) 0.034(6) 0.045(7) -0.017(5) 0.002(5) 0.008(5)
C66 0.044(5) 0.027(5) 0.053(7) -0.001(5) 0.022(5) 0.000(4)
C67 0.026(4) 0.026(5) 0.060(7) 0.004(5) 0.002(5) 0.003(4)
C68 0.033(5) 0.030(6) 0.048(7) -0.006(5) -0.001(5) 0.003(4)
C69 0.039(6) 0.058(8) 0.037(6) -0.008(5) 0.003(5) 0.000(5)
C70 0.024(4) 0.024(5) 0.047(6) 0.004(4) 0.003(4) -0.004(4)
C71 0.041(5) 0.027(6) 0.052(7) 0.000(5) -0.025(5) -0.004(4)
C72 0.044(6) 0.050(7) 0.055(8) 0.006(6) -0.007(6) -0.006(5)
C73 0.051(6) 0.032(6) 0.054(7) -0.009(5) 0.021(6) -0.007(4)
C74 0.061(7) 0.032(6) 0.067(8) 0.011(6) 0.025(6) 0.000(5)
C75 0.046(6) 0.040(6) 0.033(6) -0.005(5) 0.000(5) -0.006(4)
C76 0.047(6) 0.029(6) 0.030(6) 0.000(4) 0.012(5) 0.003(4)
C77 0.021(4) 0.029(5) 0.027(5) 0.001(4) -0.005(4) -0.001(3)
C78 0.032(5) 0.016(5) 0.040(6) 0.000(4) 0.000(4) 0.000(3)
C79 0.024(4) 0.032(5) 0.028(5) 0.006(4) 0.004(4) 0.000(4)
C80 0.020(4) 0.016(5) 0.042(6) 0.001(4) 0.005(4) -0.002(3)
C81 0.042(5) 0.027(5) 0.034(6) -0.003(4) 0.005(5) -0.002(4)
C82 0.045(5) 0.026(5) 0.045(6) 0.003(5) 0.003(5) -0.013(4)
C83 0.030(5) 0.047(7) 0.027(5) -0.008(5) 0.000(4) 0.006(4)
C84 0.036(5) 0.021(5) 0.041(6) 0.002(4) -0.010(4) -0.003(4)
C85 0.096(9) 0.042(7) 0.044(7) -0.005(6) -0.029(7) 0.017(6)
C86 0.073(7) 0.034(6) 0.038(6) 0.018(5) -0.010(6) 0.012(5)
C87 0.026(4) 0.041(6) 0.036(6) 0.004(5) 0.002(4) -0.007(4)
C88 0.027(5) 0.073(8) 0.020(5) 0.011(5) -0.009(4) -0.015(5)
C89 0.038(5) 0.035(6) 0.045(6) -0.014(5) -0.013(5) 0.001(4)
C90 0.022(4) 0.036(5) 0.034(6) 0.010(5) -0.006(4) -0.006(3)
C91 0.035(5) 0.045(7) 0.037(6) 0.014(5) 0.000(4) -0.011(4)
C92 0.061(7) 0.052(8) 0.055(8) -0.004(6) -0.002(6) -0.001(6)
C93 0.050(6) 0.049(7) 0.047(7) 0.019(6) -0.001(6) 0.008(5)
C94 0.030(5) 0.068(8) 0.031(6) 0.014(5) -0.004(4) 0.002(5)
C95 0.034(5) 0.055(7) 0.045(7) -0.024(6) 0.009(5) -0.007(5)
C96 0.025(5) 0.035(6) 0.056(7) -0.008(5) 0.008(5) -0.005(4)
C97 0.019(4) 0.026(5) 0.045(6) 0.002(4) 0.008(4) -0.003(3)
C98 0.027(5) 0.048(7) 0.041(6) -0.011(5) 0.010(4) -0.007(4)
C99 0.031(5) 0.037(6) 0.041(6) -0.006(5) 0.001(4) -0.005(4)
C100 0.020(4) 0.029(5) 0.046(6) -0.007(4) 0.010(4) 0.005(4)
C101 0.028(5) 0.028(5) 0.050(7) -0.019(5) 0.013(5) -0.005(4)
C102 0.045(6) 0.031(6) 0.059(8) -0.010(5) 0.013(5) -0.002(4)
C103 0.043(6) 0.030(6) 0.048(7) -0.001(5) 0.010(5) 0.001(4)
C104 0.028(5) 0.027(5) 0.056(7) 0.000(5) 0.007(5) -0.008(4)
C105 0.064(7) 0.057(8) 0.041(7) 0.003(6) 0.004(6) -0.017(6)
C106 0.060(7) 0.034(6) 0.035(6) 0.002(5) 0.004(5) -0.016(5)
C107 0.027(5) 0.029(5) 0.037(6) 0.001(4) 0.011(4) -0.011(4)
C108 0.046(6) 0.026(5) 0.047(6) 0.008(5) 0.012(5) -0.008(4)
C109 0.051(6) 0.036(6) 0.054(7) 0.011(5) -0.019(5) -0.017(5)
C110 0.030(5) 0.027(5) 0.040(6) 0.000(4) -0.008(4) 0.005(4)
C111 0.036(5) 0.028(5) 0.041(6) -0.005(4) 0.008(5) 0.003(4)
C112 0.033(5) 0.031(6) 0.042(6) -0.011(5) -0.001(5) 0.003(4)
C113 0.043(6) 0.041(6) 0.042(7) -0.014(5) -0.008(5) -0.003(4)
C114 0.035(5) 0.031(6) 0.040(6) -0.002(5) -0.002(5) -0.003(4)
C115 0.065(7) 0.037(6) 0.030(6) 0.000(5) 0.021(5) 0.001(5)
C116 0.044(6) 0.026(5) 0.048(7) 0.005(5) -0.003(5) -0.008(4)
C117 0.035(5) 0.017(5) 0.031(5) -0.003(4) 0.001(4) -0.004(4)
C118 0.053(6) 0.020(5) 0.051(7) 0.005(5) 0.000(5) -0.001(4)
C119 0.052(6) 0.031(6) 0.039(6) -0.005(5) -0.009(5) -0.004(4)
C120 0.020(4) 0.033(5) 0.038(6) 0.007(4) 0.000(4) 0.004(3)
C121 0.036(5) 0.023(5) 0.035(6) 0.004(4) -0.006(4) 0.004(4)
C122 0.049(6) 0.029(6) 0.037(6) 0.011(5) 0.005(5) 0.003(4)
C123 0.061(7) 0.041(6) 0.028(6) -0.011(5) -0.001(5) 0.014(5)
C124 0.032(5) 0.024(5) 0.041(6) -0.009(4) 0.002(4) 0.001(4)
C125 0.036(5) 0.053(7) 0.031(6) 0.012(5) -0.013(4) -0.004(4)
C126 0.038(5) 0.032(6) 0.030(5) 0.004(4) 0.006(4) 0.001(4)
C127 0.023(4) 0.034(5) 0.018(5) 0.007(4) -0.004(4) -0.002(3)
C128 0.050(6) 0.030(5) 0.029(6) 0.001(4) 0.002(5) -0.006(4)
C129 0.052(6) 0.035(6) 0.039(6) -0.011(5) 0.009(5) 0.004(4)
C130 0.018(4) 0.031(5) 0.032(6) 0.003(4) 0.005(4) -0.006(3)
C131 0.029(5) 0.035(6) 0.025(5) 0.003(4) 0.003(4) 0.003(4)
C132 0.050(6) 0.028(6) 0.037(6) -0.005(4) 0.015(5) 0.016(4)
C133 0.032(5) 0.029(5) 0.038(5) 0.015(5) 0.002(4) -0.002(4)
C134 0.028(4) 0.033(5) 0.024(5) -0.006(4) 0.000(4) 0.002(3)
C150 0.053(7) 0.058(8) 0.090(10) 0.004(7) 0.004(7) -0.013(6)
C151 0.095(12) 0.092(13) 0.17(2) 0.086(13) 0.028(12) 0.025(9)
B2 0.032(6) 0.044(7) 0.028(6) -0.003(5) -0.001(5) 0.012(5)
B3 0.034(6) 0.024(6) 0.069(9) -0.011(6) -0.013(6) 0.007(4)
B4 0.045(7) 0.026(6) 0.057(8) 0.008(6) 0.026(6) 0.004(5)
B5 0.074(8) 0.025(6) 0.023(6) 0.007(5) 0.014(6) 0.000(5)
B6 0.027(5) 0.034(6) 0.032(6) 0.001(5) -0.010(5) -0.002(4)
B7 0.023(5) 0.028(6) 0.028(6) 0.004(4) 0.006(4) 0.003(4)
B8 0.060(7) 0.021(6) 0.026(6) 0.008(5) -0.008(5) -0.008(5)
B9 0.047(7) 0.028(6) 0.052(8) 0.008(6) 0.020(6) 0.010(5)
B10 0.046(7) 0.031(6) 0.027(6) -0.001(5) 0.002(5) -0.004(5)
B11 0.063(8) 0.028(6) 0.035(7) 0.000(5) -0.025(6) -0.014(5)
B12 0.050(7) 0.041(7) 0.038(7) 0.001(6) 0.025(6) -0.004(5)
B13 0.035(6) 0.030(6) 0.032(6) 0.004(5) 0.011(5) 0.007(4)
B14 0.035(6) 0.026(6) 0.032(6) 0.004(5) 0.008(5) 0.014(4)
B15 0.038(6) 0.037(7) 0.034(7) 0.007(5) -0.002(5) -0.006(5)
B16 0.041(6) 0.052(8) 0.023(6) -0.009(5) 0.004(5) 0.007(5)
B17 0.039(6) 0.033(6) 0.029(6) 0.008(5) -0.009(5) -0.005(4)
B18 0.056(7) 0.023(6) 0.017(5) -0.007(4) -0.001(5) 0.004(5)
B19 0.060(7) 0.038(7) 0.030(7) 0.006(5) -0.002(6) -0.002(5)
B20 0.074(9) 0.042(8) 0.035(7) 0.002(6) 0.006(7) 0.006(6)
B21 0.088(10) 0.035(8) 0.041(8) 0.004(6) -0.010(7) -0.006(7)
B22 0.056(8) 0.044(8) 0.054(9) 0.021(6) -0.014(7) -0.015(6)
B23 0.051(7) 0.032(7) 0.026(6) 0.005(5) 0.004(5) 0.002(5)
B24 0.036(6) 0.045(7) 0.051(8) -0.001(6) -0.002(6) 0.010(5)
B25 0.037(6) 0.038(7) 0.060(9) -0.006(6) 0.009(6) -0.010(5)
B26 0.053(7) 0.033(7) 0.043(7) -0.002(5) -0.008(6) -0.015(5)
B27 0.030(6) 0.044(7) 0.028(6) 0.014(5) 0.006(5) 0.002(5)
B28 0.077(9) 0.041(8) 0.048(8) 0.014(6) 0.011(7) 0.009(7)
B29 0.104(12) 0.059(10) 0.033(8) -0.017(7) 0.000(8) 0.010(8)
B30 0.043(7) 0.035(7) 0.051(8) -0.009(6) 0.006(6) -0.013(5)
B31 0.036(6) 0.035(6) 0.030(6) 0.012(5) 0.005(5) -0.002(5)
B32 0.030(6) 0.059(9) 0.071(10) 0.045(7) -0.004(6) -0.003(5)
B33 0.067(9) 0.069(10) 0.062(10) 0.019(8) 0.045(8) 0.030(7)
B34 0.027(5) 0.029(6) 0.030(6) 0.006(5) 0.000(5) -0.005(4)
B35 0.036(6) 0.065(9) 0.049(8) -0.013(7) -0.004(6) -0.014(6)
B36 0.069(9) 0.049(8) 0.031(7) -0.005(6) 0.009(6) -0.003(6)
B37 0.026(5) 0.032(6) 0.037(6) -0.001(5) -0.006(5) -0.003(4)
B38 0.033(6) 0.039(7) 0.024(6) -0.009(5) 0.002(5) 0.001(5)
B39 0.025(5) 0.042(7) 0.035(7) 0.001(5) -0.014(5) -0.005(4)
B40 0.032(6) 0.044(7) 0.031(6) 0.003(5) 0.000(5) -0.005(5)
B41 0.029(5) 0.020(5) 0.031(6) 0.005(4) -0.002(5) 0.002(4)
B42 0.037(6) 0.019(5) 0.024(6) -0.001(4) 0.001(5) 0.000(4)
B43 0.020(5) 0.029(6) 0.024(5) 0.004(4) 0.003(4) 0.004(4)
B44 0.024(5) 0.043(7) 0.021(6) -0.005(5) 0.003(4) 0.002(4)
B45 0.029(5) 0.026(6) 0.017(5) -0.009(4) 0.009(4) -0.010(4)
B46 0.035(6) 0.022(6) 0.050(7) 0.007(5) 0.014(6) 0.012(4)
B47 0.034(6) 0.046(7) 0.031(7) 0.004(5) 0.000(5) 0.011(5)
B48 0.042(6) 0.034(7) 0.032(7) 0.000(5) -0.008(5) 0.014(5)
B49 0.049(7) 0.024(6) 0.040(7) 0.004(5) 0.015(6) 0.009(5)
B50 0.042(6) 0.022(6) 0.042(7) 0.005(5) 0.003(5) -0.004(4)
B51 0.031(6) 0.030(6) 0.047(7) 0.004(5) -0.009(5) -0.006(4)
B52 0.025(5) 0.029(6) 0.028(6) 0.000(5) -0.002(4) 0.002(4)
B53 0.028(5) 0.040(7) 0.025(6) 0.004(5) -0.001(5) 0.001(4)
B54 0.040(6) 0.031(6) 0.029(6) 0.003(5) 0.015(5) 0.013(4)
B55 0.028(5) 0.027(6) 0.049(8) -0.009(5) -0.007(5) -0.002(4)
B56 0.048(7) 0.026(6) 0.058(8) -0.011(6) -0.017(6) -0.003(5)
B57 0.034(6) 0.032(7) 0.051(8) -0.009(5) -0.014(6) 0.008(5)
B58 0.025(5) 0.030(6) 0.034(6) 0.001(5) 0.002(5) 0.001(4)
B59 0.022(5) 0.047(7) 0.030(6) 0.014(5) 0.003(5) 0.009(4)
B60 0.047(7) 0.036(7) 0.030(6) -0.007(5) 0.003(5) 0.006(5)
B61 0.045(7) 0.026(6) 0.042(7) -0.005(5) -0.013(6) -0.003(5)
B62 0.032(5) 0.023(6) 0.040(7) -0.009(5) -0.017(5) 0.001(4)
B63 0.019(5) 0.033(6) 0.043(7) 0.003(5) -0.008(5) -0.004(4)
B64 0.046(6) 0.032(6) 0.027(6) 0.004(5) 0.005(5) -0.010(5)
B65 0.046(6) 0.027(6) 0.029(6) 0.000(5) 0.003(5) -0.004(5)
B66 0.028(5) 0.032(6) 0.047(7) -0.007(5) 0.017(5) 0.001(4)
B67 0.030(6) 0.039(7) 0.044(7) 0.008(6) 0.009(5) 0.007(5)
B68 0.039(6) 0.032(6) 0.039(7) 0.003(5) -0.011(5) -0.001(5)
B69 0.031(5) 0.029(6) 0.037(7) 0.005(5) -0.003(5) 0.004(4)
B70 0.040(6) 0.048(7) 0.020(6) -0.005(5) 0.007(5) -0.014(5)
B71 0.028(5) 0.032(6) 0.028(6) 0.007(5) -0.017(5) 0.007(4)
B72 0.020(5) 0.029(6) 0.039(6) -0.006(5) 0.010(5) 0.000(4)
B73 0.038(6) 0.033(6) 0.028(6) 0.001(5) -0.001(5) 0.004(4)
B74 0.030(5) 0.032(6) 0.029(6) 0.002(5) -0.011(5) -0.004(4)
B75 0.022(5) 0.037(6) 0.026(6) -0.003(5) 0.001(4) 0.000(4)
B76 0.043(6) 0.038(7) 0.026(6) 0.009(5) 0.000(5) 0.006(5)
B77 0.064(8) 0.029(6) 0.029(7) -0.001(5) -0.001(6) 0.011(5)
B78 0.073(8) 0.034(7) 0.024(6) -0.003(5) -0.008(6) 0.008(6)
B79 0.035(6) 0.041(7) 0.041(7) 0.003(5) 0.008(5) 0.015(5)
B80 0.029(5) 0.021(6) 0.040(7) 0.007(5) 0.004(5) 0.008(4)
B81 0.027(5) 0.039(6) 0.021(6) -0.003(5) 0.011(4) -0.002(4)
B82 0.052(7) 0.030(6) 0.029(6) 0.005(5) -0.005(5) 0.000(5)
B83 0.026(5) 0.040(7) 0.036(7) 0.004(5) 0.013(5) 0.002(4)
B84 0.030(6) 0.034(7) 0.046(7) 0.018(5) -0.004(5) 0.006(4)
B85 0.036(6) 0.058(8) 0.029(6) 0.021(6) -0.004(5) -0.002(5)
B86 0.043(6) 0.032(7) 0.042(7) 0.004(5) -0.013(6) -0.005(5)
B87 0.056(7) 0.018(6) 0.036(7) 0.000(5) -0.003(6) -0.001(5)
B88 0.037(6) 0.041(7) 0.017(5) -0.007(5) -0.010(5) -0.004(5)
B89 0.035(6) 0.032(6) 0.036(7) 0.011(5) -0.004(5) -0.008(4)
B90 0.035(6) 0.037(7) 0.027(6) 0.001(5) 0.007(5) 0.002(5)
B91 0.019(4) 0.025(5) 0.028(6) 0.008(4) 0.000(4) 0.000(4)
B92 0.022(5) 0.043(7) 0.030(6) 0.005(5) -0.008(5) -0.006(4)
B93 0.034(6) 0.014(5) 0.051(7) -0.004(5) -0.002(5) -0.004(4)
B94 0.025(5) 0.020(5) 0.032(6) 0.001(4) -0.002(4) -0.001(4)
B95 0.024(5) 0.024(6) 0.036(6) 0.010(5) 0.004(5) 0.004(4)
B96 0.027(5) 0.033(6) 0.029(6) 0.004(5) -0.004(5) 0.004(4)
B97 0.022(5) 0.030(6) 0.030(6) 0.002(5) -0.007(4) 0.001(4)
B98 0.033(5) 0.030(6) 0.016(5) 0.005(4) 0.001(4) 0.003(4)
B99 0.046(6) 0.026(6) 0.022(6) 0.005(4) 0.008(5) 0.005(5)
B100 0.027(5) 0.028(6) 0.045(7) -0.001(5) -0.001(5) 0.007(4)
B101 0.038(6) 0.022(6) 0.036(6) 0.001(5) 0.000(5) 0.016(4)
B102 0.026(5) 0.035(6) 0.028(6) 0.015(5) 0.006(5) 0.009(4)
B103 0.024(5) 0.039(6) 0.025(6) 0.003(5) -0.002(4) -0.005(4)
B104 0.022(5) 0.023(5) 0.047(7) 0.000(5) -0.011(5) 0.005(4)
B105 0.037(6) 0.040(7) 0.034(7) 0.003(5) -0.004(5) 0.004(5)
B106 0.023(5) 0.034(6) 0.018(5) -0.002(4) 0.000(4) 0.005(4)
B107 0.026(5) 0.023(6) 0.035(6) -0.005(5) -0.003(5) 0.003(4)
B108 0.031(5) 0.023(6) 0.026(6) -0.003(4) -0.004(4) 0.010(4)

loop_
_atom_type_symbol
_atom_type_description
_atom_type_scat_dispersion_real
_atom_type_scat_dispersion_imag
_atom_type_scat_source
C C 0.0033 0.0016 'International Tables Vol C Tables 4.2.6.8 and 6.1.1.4'
H H 0.0000 0.0000 'International Tables Vol C Tables 4.2.6.8 and 6.1.1.4'
B B 0.0013 0.0007 'International Tables Vol C Tables 4.2.6.8 and 6.1.1.4'
N N 0.0061 0.0033 'International Tables Vol C Tables 4.2.6.8 and 6.1.1.4'
O O 0.0106 0.0060 'International Tables Vol C Tables 4.2.6.8 and 6.1.1.4'
Co Co 0.3494 0.9721 'International Tables Vol C Tables 4.2.6.8 and 6.1.1.4'
La La -0.2871 2.4523 'International Tables Vol C Tables 4.2.6.8 and 6.1.1.4'

loop_
_geom_angle_atom_site_label_1
_geom_angle_atom_site_label_2
_geom_angle_atom_site_label_3
_geom_angle
O4 La1 O1 137.1(3)
O4 La1 O5 70.8(2)
O1 La1 O5 131.5(4)
O4 La1 O7 137.5(2)
O1 La1 O7 69.6(3)
O5 La1 O7 120.5(2)
O4 La1 O2 71.3(2)
O1 La1 O2 66.3(3)
O5 La1 O2 125.4(2)
O7 La1 O2 114.1(2)
O4 La1 O3 86.7(3)
O1 La1 O3 73.7(4)
O5 La1 O3 69.4(3)
O7 La1 O3 135.7(3)
O2 La1 O3 70.6(2)
O4 La1 O8 76.2(2)
O1 La1 O8 92.5(4)
O5 La1 O8 136.0(2)
O7 La1 O8 69.3(2)
O2 La1 O8 66.4(2)
O3 La1 O8 136.9(2)
O4 La1 O6 138.3(3)
O1 La1 O6 76.0(4)
O5 La1 O6 67.6(3)
O7 La1 O6 68.1(3)
O2 La1 O6 137.0(3)
O3 La1 O6 79.8(3)
O8 La1 O6 137.2(3)
O4 La1 N1 75.5(2)
O1 La1 N1 141.5(3)
O5 La1 N1 70.2(2)
O7 La1 N1 71.9(2)
O2 La1 N1 133.1(2)
O3 La1 N1 139.3(3)
O8 La1 N1 74.1(2)
O6 La1 N1 89.6(3)
O11 La2 O12 77.7(4)
O11 La2 O15 132.7(3)
O12 La2 O15 107.7(3)
O11 La2 O14 146.5(3)
O12 La2 O14 70.3(3)
O15 La2 O14 68.8(3)
O11 La2 O16 78.5(4)
O12 La2 O16 139.4(3)
O15 La2 O16 67.5(3)
O14 La2 O16 133.4(3)
O11 La2 O10 87.3(3)
O12 La2 O10 73.3(3)
O15 La2 O10 139.9(3)
O14 La2 O10 74.4(3)
O16 La2 O10 137.4(3)
O11 La2 O13 69.8(3)
O12 La2 O13 67.1(2)
O15 La2 O13 69.8(2)
O14 La2 O13 105.2(2)
O16 La2 O13 74.0(2)
O10 La2 O13 137.4(2)
O11 La2 O9 66.7(3)
O12 La2 O9 126.4(3)
O15 La2 O9 125.9(2)
O14 La2 O9 126.6(2)
O16 La2 O9 71.0(2)
O10 La2 O9 66.6(3)
O13 La2 O9 128.2(2)
O11 La2 N3 134.4(3)
O12 La2 N3 138.4(3)
O15 La2 N3 71.9(2)
O14 La2 N3 71.3(2)
O16 La2 N3 80.4(3)
O10 La2 N3 81.7(2)
O13 La2 N3 139.8(2)
O9 La2 N3 68.3(2)
C2 Co1 C3 133.7(4)
C2 Co1 C1 47.6(4)
C3 Co1 C1 100.8(4)
C2 Co1 C4 100.0(4)
C3 Co1 C4 46.2(4)
C1 Co1 C4 100.5(4)
C2 Co1 B9 83.5(5)
C3 Co1 B9 98.2(4)
C1 Co1 B9 48.2(5)
C4 Co1 B9 132.1(4)
C2 Co1 B7 47.4(4)
C3 Co1 B7 174.5(4)
C1 Co1 B7 83.4(4)
C4 Co1 B7 129.8(4)
B9 Co1 B7 87.2(4)
C2 Co1 B17 129.1(4)
C3 Co1 B17 84.2(4)
C1 Co1 B17 174.9(4)
C4 Co1 B17 83.8(4)
B9 Co1 B17 130.3(5)
B7 Co1 B17 91.7(4)
C2 Co1 B18 176.7(4)
C3 Co1 B18 48.8(4)
C1 Co1 B18 131.7(4)
C4 Co1 B18 83.3(4)
B9 Co1 B18 94.1(5)
B7 Co1 B18 130.3(4)
B17 Co1 B18 51.2(4)
C2 Co1 B16 94.6(4)
C3 Co1 B16 82.9(4)
C1 Co1 B16 130.0(4)
C4 Co1 B16 47.8(4)
B9 Co1 B16 178.0(5)
B7 Co1 B16 91.7(4)
B17 Co1 B16 51.4(4)
B18 Co1 B16 87.8(4)
C2 Co1 B8 83.9(4)
C3 Co1 B8 132.4(4)
C1 Co1 B8 84.6(4)
C4 Co1 B8 174.9(4)
B9 Co1 B8 51.2(4)
B7 Co1 B8 51.2(4)
B17 Co1 B8 91.2(4)
B18 Co1 B8 92.8(4)
B16 Co1 B8 129.0(4)
C6 Co2 C7 131.1(4)
C6 Co2 C8 100.6(4)
C7 Co2 C8 45.3(4)
C6 Co2 B36 173.4(5)
C7 Co2 B36 50.5(5)
C8 Co2 B36 84.4(5)
C6 Co2 C5 44.8(4)
C7 Co2 C5 99.8(4)
C8 Co2 C5 100.5(4)
B36 Co2 C5 130.4(5)
C6 Co2 B27 82.8(4)
C7 Co2 B27 96.5(4)
C8 Co2 B27 131.2(4)
B36 Co2 B27 90.7(5)
C5 Co2 B27 49.4(4)
C6 Co2 B35 131.3(5)
C7 Co2 B35 86.0(5)
C8 Co2 B35 84.4(5)
B36 Co2 B35 53.0(5)
C5 Co2 B35 174.1(5)
B27 Co2 B35 129.2(5)
C6 Co2 B25 49.6(5)
C7 Co2 B25 176.6(4)
C8 Co2 B25 132.0(5)
B36 Co2 B25 129.4(5)
C5 Co2 B25 82.7(4)
B27 Co2 B25 86.9(5)
B35 Co2 B25 91.6(5)
C6 Co2 B34 97.3(4)
C7 Co2 B34 83.3(4)
C8 Co2 B34 48.7(4)
B36 Co2 B34 89.2(5)
C5 Co2 B34 130.7(4)
B27 Co2 B34 179.8(5)
B35 Co2 B34 50.8(5)
B25 Co2 B34 93.3(5)
C6 Co2 B26 84.3(5)
C7 Co2 B26 131.2(5)
C8 Co2 B26 175.0(4)
B36 Co2 B26 90.8(5)
C5 Co2 B26 83.4(4)
B27 Co2 B26 49.6(4)
B35 Co2 B26 91.9(5)
B25 Co2 B26 51.2(5)
B34 Co2 B26 130.5(4)
C12 Co3 C9 133.2(3)
C12 Co3 B45 174.8(4)
C9 Co3 B45 48.9(4)
C12 Co3 C11 45.9(3)
C9 Co3 C11 100.9(3)
B45 Co3 C11 131.0(4)
C12 Co3 B54 50.1(4)
C9 Co3 B54 175.1(4)
B45 Co3 B54 128.2(4)
C11 Co3 B54 83.9(4)
C12 Co3 B53 85.0(4)
C9 Co3 B53 130.0(4)
B45 Co3 B53 90.6(4)
C11 Co3 B53 84.3(4)
B54 Co3 B53 51.0(4)
C12 Co3 B52 82.1(4)
C9 Co3 B52 96.7(4)
B45 Co3 B52 93.0(4)
C11 Co3 B52 47.4(4)
B54 Co3 B52 87.3(4)
B53 Co3 B52 51.5(4)
C12 Co3 C10 101.1(4)
C9 Co3 C10 46.4(3)
B45 Co3 C10 83.5(4)
C11 Co3 C10 101.5(4)
B54 Co3 C10 132.0(4)
B53 Co3 C10 173.6(4)
B52 Co3 C10 131.1(4)
C12 Co3 B43 97.6(4)
C9 Co3 B43 82.8(4)
B45 Co3 B43 87.3(4)
C11 Co3 B43 131.8(4)
B54 Co3 B43 93.3(4)
B53 Co3 B43 129.5(4)
B52 Co3 B43 179.0(4)
C10 Co3 B43 48.0(3)
C12 Co3 B44 131.2(4)
C9 Co3 B44 84.4(4)
B45 Co3 B44 51.4(4)
C11 Co3 B44 174.3(4)
B54 Co3 B44 90.9(4)
B53 Co3 B44 90.7(4)
B52 Co3 B44 130.2(4)
C10 Co3 B44 83.7(4)
B43 Co3 B44 50.6(4)
C13 Co4 C14 46.5(3)
C13 Co4 B61 83.9(4)
C14 Co4 B61 49.3(4)
C13 Co4 B72 129.3(4)
C14 Co4 B72 175.6(4)
B61 Co4 B72 132.2(4)
C13 Co4 C16 99.3(4)
C14 Co4 C16 130.5(4)
B61 Co4 C16 174.5(4)
B72 Co4 C16 48.4(4)
C13 Co4 C15 100.4(3)
C14 Co4 C15 98.8(3)
B61 Co4 C15 129.3(4)
B72 Co4 C15 82.9(4)
C16 Co4 C15 45.8(3)
C13 Co4 B63 48.5(3)
C14 Co4 B63 84.1(4)
B61 Co4 B63 88.9(5)
B72 Co4 B63 91.7(4)
C16 Co4 B63 96.6(4)
C15 Co4 B63 131.3(4)
C13 Co4 B70 132.6(4)
C14 Co4 B70 97.1(4)
B61 Co4 B70 91.7(5)
B72 Co4 B70 87.0(4)
C16 Co4 B70 82.8(4)
C15 Co4 B70 48.9(4)
B63 Co4 B70 178.7(5)
C13 Co4 B71 174.6(4)
C14 Co4 B71 131.8(4)
B61 Co4 B71 91.8(5)
B72 Co4 B71 52.3(4)
C16 Co4 B71 85.3(4)
C15 Co4 B71 84.9(4)
B63 Co4 B71 128.3(4)
B70 Co4 B71 50.6(4)
C13 Co4 B62 84.1(4)
C14 Co4 B62 85.0(4)
B61 Co4 B62 51.8(4)
B72 Co4 B62 93.5(4)
C16 Co4 B62 132.8(4)
C15 Co4 B62 175.4(4)
B63 Co4 B62 51.4(4)
B70 Co4 B62 128.4(4)
B71 Co4 B62 90.7(4)
C18 Co5 C20 135.5(4)
C18 Co5 C19 101.2(4)
C20 Co5 C19 46.9(4)
C18 Co5 C17 46.9(3)
C20 Co5 C17 101.5(4)
C19 Co5 C17 99.9(3)
C18 Co5 B88 174.9(4)
C20 Co5 B88 49.2(4)
C19 Co5 B88 83.8(4)
C17 Co5 B88 133.8(4)
C18 Co5 B79 48.6(4)
C20 Co5 B79 174.8(4)
C19 Co5 B79 132.6(4)
C17 Co5 B79 83.7(4)
B88 Co5 B79 126.8(5)
C18 Co5 B90 95.7(4)
C20 Co5 B90 82.4(4)
C19 Co5 B90 47.2(4)
C17 Co5 B90 129.0(4)
B88 Co5 B90 86.8(4)
B79 Co5 B90 94.4(5)
C18 Co5 B81 83.9(4)
C20 Co5 B81 96.2(4)
C19 Co5 B81 130.5(4)
C17 Co5 B81 49.2(4)
B88 Co5 B81 93.9(4)
B79 Co5 B81 87.2(4)
B90 Co5 B81 177.5(4)
C18 Co5 B80 83.7(4)
C20 Co5 B80 129.6(4)
C19 Co5 B80 175.0(4)
C17 Co5 B80 84.0(4)
B88 Co5 B80 91.3(4)
B79 Co5 B80 50.5(4)
B90 Co5 B80 131.9(4)
B81 Co5 B80 50.5(4)
C18 Co5 B89 128.1(4)
C20 Co5 B89 84.2(4)
C19 Co5 B89 83.5(4)
C17 Co5 B89 174.3(4)
B88 Co5 B89 50.7(4)
B79 Co5 B89 90.6(5)
B90 Co5 B89 50.7(4)
B81 Co5 B89 131.3(4)
B80 Co5 B89 92.8(4)
C24 Co6 C22 133.4(3)
C24 Co6 C21 100.4(4)
C22 Co6 C21 46.1(3)
C24 Co6 B108 49.9(4)
C22 Co6 B108 174.7(4)
C21 Co6 B108 132.0(4)
C24 Co6 C23 45.9(3)
C22 Co6 C23 101.4(4)
C21 Co6 C23 100.4(3)
B108 Co6 C23 83.8(4)
C24 Co6 B99 95.6(4)
C22 Co6 B99 83.2(4)
C21 Co6 B99 48.6(4)
B108 Co6 B99 92.5(4)
C23 Co6 B99 129.9(4)
C24 Co6 B97 175.8(4)
C22 Co6 B97 48.9(4)
C21 Co6 B97 83.6(4)
B108 Co6 B97 128.1(4)
C23 Co6 B97 132.2(4)
B99 Co6 B97 88.2(4)
C24 Co6 B106 82.4(4)
C22 Co6 B106 97.8(4)
C21 Co6 B106 131.1(4)
B108 Co6 B106 86.7(4)
C23 Co6 B106 48.1(3)
B99 Co6 B106 177.8(4)
B97 Co6 B106 94.0(4)
C24 Co6 B98 129.9(4)
C22 Co6 B98 84.4(4)
C21 Co6 B98 84.1(4)
B108 Co6 B98 90.5(4)
C23 Co6 B98 174.2(4)
B99 Co6 B98 51.1(4)
B97 Co6 B98 51.6(4)
B106 Co6 B98 130.9(4)
C24 Co6 B107 84.8(4)
C22 Co6 B107 130.4(4)
C21 Co6 B107 174.7(4)
B108 Co6 B107 50.9(4)
C23 Co6 B107 84.1(4)
B99 Co6 B107 130.2(4)
B97 Co6 B107 91.3(4)
B106 Co6 B107 50.4(4)
B98 Co6 B107 91.7(4)
C25 N1 C29 117.4(7)
C25 N1 La1 119.2(6)
C29 N1 La1 122.7(6)
C33 N2 C32 116.3(8)
C35 N3 C39 115.9(8)
C35 N3 La2 124.8(6)
C39 N3 La2 119.1(6)
C43 N4 C42 115.1(8)
C49 N5 C45 115.2(8)
C53 N6 C52 115.1(8)
C59 N7 C55 115.4(10)
C63 N8 C62 114.8(9)
C65 N9 C69 116.9(10)
C73 N10 C72 117.8(10)
C79 N11 C75 117.4(8)
C82 N12 C83 117.4(9)
C85 N13 C89 116.0(9)
C92 N14 C93 116.6(10)
C95 N15 C99 115.2(10)
C102 N16 C103 118.8(9)
C105 N17 C109 114.1(9)
C112 N18 C113 114.7(9)
C119 N19 C115 118.9(9)
C122 N20 C123 115.8(9)
C125 N21 C129 115.0(8)
C133 N22 C132 115.5(8)
C135 N23 C139 106(3)
C136 N24 C138 116.4(16)
C142 N25 C143 105(3)
C148 N26 C149 114.4(19)
C2 C1 B9 109.9(7)
C2 C1 B3 61.8(6)
B9 C1 B3 115.2(8)
C2 C1 B4 110.5(7)
B9 C1 B4 64.3(7)
B3 C1 B4 61.9(7)
C2 C1 Co1 65.4(5)
B9 C1 Co1 66.4(5)
B3 C1 Co1 123.6(6)
B4 C1 Co1 124.6(7)
C1 C2 B7 112.7(8)
C1 C2 B2 110.5(8)
B7 C2 B2 63.9(6)
C1 C2 B3 60.6(6)
B7 C2 B3 115.9(7)
B2 C2 B3 62.2(6)
C1 C2 Co1 67.0(5)
B7 C2 Co1 67.7(5)
B2 C2 Co1 125.3(6)
B3 C2 Co1 124.0(7)
C4 C3 B12 110.3(7)
C4 C3 B18 111.9(7)
B12 C3 B18 63.9(7)
C4 C3 B13 60.8(6)
B12 C3 B13 62.9(6)
B18 C3 B13 116.7(7)
C4 C3 Co1 67.0(4)
B12 C3 Co1 124.3(7)
B18 C3 Co1 66.7(5)
B13 C3 Co1 124.3(6)
C3 C4 B13 63.0(6)
C3 C4 B16 112.9(7)
B13 C4 B16 116.4(8)
C3 C4 B14 112.9(7)
B13 C4 B14 62.9(6)
B16 C4 B14 63.4(6)
C3 C4 Co1 66.8(4)
B13 C4 Co1 126.2(6)
B16 C4 Co1 67.6(5)
B14 C4 Co1 125.6(6)
C6 C5 B22 112.4(8)
C6 C5 B21 62.2(7)
B22 C5 B21 63.6(7)
C6 C5 B27 111.4(8)
B22 C5 B27 63.6(7)
B21 C5 B27 116.6(8)
C6 C5 Co2 67.0(5)
B22 C5 Co2 123.6(7)
B21 C5 Co2 125.3(7)
B27 C5 Co2 65.4(5)
C5 C6 B20 111.4(9)
C5 C6 B21 62.8(7)
B20 C6 B21 62.0(8)
C5 C6 B25 112.5(8)
B20 C6 B25 62.6(7)
B21 C6 B25 115.3(9)
C5 C6 Co2 68.2(5)
B20 C6 Co2 124.0(7)
B21 C6 Co2 126.9(7)
B25 C6 Co2 66.7(5)
C8 C7 B33 110.2(8)
C8 C7 B32 61.3(7)
B33 C7 B32 61.9(8)
C8 C7 B36 112.0(7)
B33 C7 B36 63.8(8)
B32 C7 B36 115.7(9)
C8 C7 Co2 67.9(5)
B33 C7 Co2 122.4(8)
B32 C7 Co2 124.5(7)
B36 C7 Co2 64.9(5)
C7 C8 B32 62.4(6)
C7 C8 B31 112.4(8)
B32 C8 B31 62.2(6)
C7 C8 B34 113.1(7)
B32 C8 B34 115.4(8)
B31 C8 B34 63.2(6)
C7 C8 Co2 66.8(5)
B32 C8 Co2 124.6(7)
B31 C8 Co2 123.9(6)
B34 C8 Co2 66.7(4)
C10 C9 B45 112.2(6)
C10 C9 B41 111.1(7)
B45 C9 B41 64.8(6)
C10 C9 B42 60.2(5)
B45 C9 B42 115.8(7)
B41 C9 B42 62.4(5)
C10 C9 Co3 68.3(4)
B45 C9 Co3 66.0(5)
B41 C9 Co3 125.4(6)
B42 C9 Co3 124.5(6)
C9 C10 B38 112.6(7)
C9 C10 B42 63.3(5)
B38 C10 B42 61.8(6)
C9 C10 B43 110.4(7)
B38 C10 B43 65.0(6)
B42 C10 B43 115.4(7)
C9 C10 Co3 65.3(4)
B38 C10 Co3 125.5(6)
B42 C10 Co3 124.5(6)
B43 C10 Co3 66.1(5)
C12 C11 B52 112.0(7)
C12 C11 B50 111.3(7)
B52 C11 B50 63.1(6)
C12 C11 B49 63.0(6)
B52 C11 B49 115.2(8)
B50 C11 B49 61.6(6)
C12 C11 Co3 66.4(5)
B52 C11 Co3 66.8(5)
B50 C11 Co3 123.8(6)
B49 C11 Co3 125.2(6)
C11 C12 B48 110.1(7)
C11 C12 B54 111.4(7)
B48 C12 B54 63.6(6)
C11 C12 B49 62.4(6)
B48 C12 B49 61.0(6)
B54 C12 B49 115.1(7)
C11 C12 Co3 67.8(5)
B48 C12 Co3 123.3(6)
B54 C12 Co3 65.6(5)
B49 C12 Co3 126.0(6)
C14 C13 B63 114.3(7)
C14 C13 B58 111.2(7)
B63 C13 B58 64.5(6)
C14 C13 B59 62.2(5)
B63 C13 B59 115.2(7)
B58 C13 B59 60.2(6)
C14 C13 Co4 67.1(4)
B63 C13 Co4 68.2(5)
B58 C13 Co4 126.0(6)
B59 C13 Co4 124.9(6)
C13 C14 B60 110.8(7)
C13 C14 B61 111.2(7)
B60 C14 B61 64.0(6)
C13 C14 B59 62.0(6)
B60 C14 B59 61.2(6)
B61 C14 B59 114.5(7)
C13 C14 Co4 66.4(4)
B60 C14 Co4 124.3(6)
B61 C14 Co4 66.3(5)
B59 C14 Co4 124.1(6)
C16 C15 B65 61.6(6)
C16 C15 B70 111.7(7)
B65 C15 B70 114.3(8)
C16 C15 B69 112.7(7)
B65 C15 B69 63.0(6)
B70 C15 B69 62.8(6)
C16 C15 Co4 67.0(4)
B65 C15 Co4 124.4(6)
B70 C15 Co4 67.0(5)
B69 C15 Co4 124.9(6)
C15 C16 B66 112.1(7)
C15 C16 B72 111.9(7)
B66 C16 B72 63.4(6)
C15 C16 B65 61.9(6)
B66 C16 B65 62.9(6)
B72 C16 B65 115.6(8)
C15 C16 Co4 67.2(5)
B66 C16 Co4 123.9(7)
B72 C16 Co4 65.9(5)
B65 C16 Co4 124.9(6)
C18 C17 B75 110.5(7)
C18 C17 B74 61.5(6)
B75 C17 B74 62.5(6)
C18 C17 B81 109.5(6)
B75 C17 B81 64.5(6)
B74 C17 B81 115.8(7)
C18 C17 Co5 64.7(4)
B75 C17 Co5 124.1(6)
B74 C17 Co5 122.6(6)
B81 C17 Co5 65.9(4)
C17 C18 B78 111.4(7)
C17 C18 B79 113.1(7)
B78 C18 B79 63.9(7)
C17 C18 B74 61.7(6)
B78 C18 B74 61.7(7)
B79 C18 B74 115.5(7)
C17 C18 Co5 68.3(4)
B78 C18 Co5 125.8(6)
B79 C18 Co5 67.4(5)
B74 C18 Co5 126.1(6)
C20 C19 B90 111.8(7)
C20 C19 B84 112.1(8)
B90 C19 B84 64.4(6)
C20 C19 B83 61.6(6)
B90 C19 B83 116.0(7)
B84 C19 B83 62.7(6)
C20 C19 Co5 66.4(5)
B90 C19 Co5 67.5(5)
B84 C19 Co5 126.4(6)
B83 C19 Co5 124.5(6)
C19 C20 B88 111.0(7)
C19 C20 B87 111.3(7)
B88 C20 B87 63.0(6)
C19 C20 B83 62.6(6)
B88 C20 B83 115.8(7)
B87 C20 B83 62.7(6)
C19 C20 Co5 66.8(4)
B88 C20 Co5 66.5(5)
B87 C20 Co5 124.0(6)
B83 C20 Co5 125.8(6)
C22 C21 B92 110.9(7)
C22 C21 B99 111.4(7)
B92 C21 B99 64.5(6)
C22 C21 B93 61.4(5)
B92 C21 B93 61.9(6)
B99 C21 B93 115.6(7)
C22 C21 Co6 66.1(4)
B92 C21 Co6 124.4(6)
B99 C21 Co6 66.2(5)
B93 C21 Co6 123.4(6)
C21 C22 B94 112.2(7)
C21 C22 B93 62.6(6)
B94 C22 B93 62.0(6)
C21 C22 B97 113.0(7)
B94 C22 B97 62.7(6)
B93 C22 B97 115.0(7)
C21 C22 Co6 67.8(4)
B94 C22 Co6 124.2(6)
B93 C22 Co6 126.1(6)
B97 C22 Co6 66.9(5)
C24 C23 B103 111.4(7)
C24 C23 B106 110.6(7)
B103 C23 B106 62.6(6)
C24 C23 B102 62.2(5)
B103 C23 B102 63.0(6)
B106 C23 B102 115.1(7)
C24 C23 Co6 65.6(4)
B103 C23 Co6 123.1(6)
B106 C23 Co6 66.4(4)
B102 C23 Co6 123.8(6)
C23 C24 B101 110.6(7)
C23 C24 B102 61.8(6)
B101 C24 B102 61.4(6)
C23 C24 B108 112.0(7)
B101 C24 B108 63.8(6)
B102 C24 B108 115.2(7)
C23 C24 Co6 68.5(4)
B101 C24 Co6 124.2(6)
B102 C24 Co6 126.2(6)
B108 C24 Co6 65.9(4)
N1 C25 C26 123.1(8)
C25 C26 C27 120.2(8)
C26 C27 C28 115.8(8)
C26 C27 C30 121.4(7)
C28 C27 C30 122.8(8)
C29 C28 C27 120.9(9)
C28 C29 N1 122.5(9)
C31 C30 C34 115.4(8)
C31 C30 C27 122.8(7)
C34 C30 C27 121.8(7)
C32 C31 C30 122.4(9)
C31 C32 N2 122.4(9)
N2 C33 C34 124.2(9)
C33 C34 C30 119.4(8)
N3 C35 C36 124.8(9)
C35 C36 C37 119.3(9)
C38 C37 C36 115.4(8)
C38 C37 C40 121.6(8)
C36 C37 C40 123.0(9)
C39 C38 C37 121.2(8)
C38 C39 N3 123.4(9)
C44 C40 C41 117.7(7)
C44 C40 C37 121.9(9)
C41 C40 C37 120.4(8)
C42 C41 C40 116.3(9)
N4 C42 C41 126.0(9)
N4 C43 C44 124.9(9)
C43 C44 C40 119.9(9)
N5 C45 C46 126.0(9)
C45 C46 C47 116.5(8)
C46 C47 C48 118.9(8)
C46 C47 C50 119.5(8)
C48 C47 C50 121.5(9)
C49 C48 C47 118.3(9)
N5 C49 C48 125.0(9)
C54 C50 C51 118.1(9)
C54 C50 C47 122.8(9)
C51 C50 C47 119.2(9)
C52 C51 C50 119.9(9)
N6 C52 C51 123.0(8)
N6 C53 C54 125.5(9)
C50 C54 C53 118.4(9)
N7 C55 C56 123.2(11)
C57 C56 C55 121.9(11)
C56 C57 C58 116.0(9)
C56 C57 C60 124.1(10)
C58 C57 C60 119.9(9)
C59 C58 C57 119.2(10)
N7 C59 C58 124.2(11)
C64 C60 C61 115.4(9)
C64 C60 C57 122.6(9)
C61 C60 C57 121.9(9)
C62 C61 C60 120.5(9)
N8 C62 C61 123.5(10)
N8 C63 C64 126.3(10)
C63 C64 C60 119.4(10)
N9 C65 C66 122.9(10)
C67 C66 C65 121.3(10)
C68 C67 C66 115.2(10)
C68 C67 C70 122.1(8)
C66 C67 C70 122.7(9)
C67 C68 C69 120.1(10)
N9 C69 C68 123.4(11)
C71 C70 C74 117.2(10)
C71 C70 C67 120.8(9)
C74 C70 C67 121.9(9)
C70 C71 C72 120.1(10)
N10 C72 C71 121.9(11)
N10 C73 C74 123.9(10)
C73 C74 C70 119.1(11)
N11 C75 C76 123.1(9)
C75 C76 C77 118.8(9)
C78 C77 C76 116.6(9)
C78 C77 C80 122.6(8)
C76 C77 C80 120.8(8)
C77 C78 C79 123.1(9)
N11 C79 C78 120.8(9)
C84 C80 C81 115.7(9)
C84 C80 C77 121.6(8)
C81 C80 C77 122.8(8)
C82 C81 C80 121.9(9)
N12 C82 C81 122.7(9)
N12 C83 C84 122.7(9)
C80 C84 C83 119.5(9)
N13 C85 C86 125.6(11)
C87 C86 C85 117.6(11)
C86 C87 C88 116.1(9)
C86 C87 C90 119.5(10)
C88 C87 C90 124.4(9)
C89 C88 C87 122.4(9)
N13 C89 C88 122.3(10)
C94 C90 C91 114.3(9)
C94 C90 C87 122.9(10)
C91 C90 C87 122.8(9)
C92 C91 C90 121.6(10)
N14 C92 C91 122.4(11)
N14 C93 C94 124.3(10)
C93 C94 C90 120.7(10)
N15 C95 C96 123.8(10)
C97 C96 C95 120.5(10)
C98 C97 C96 115.9(10)
C98 C97 C100 121.2(9)
C96 C97 C100 122.7(9)
C97 C98 C99 121.4(10)
N15 C99 C98 123.1(10)
C104 C100 C101 115.4(10)
C104 C100 C97 123.1(9)
C101 C100 C97 121.5(9)
C102 C101 C100 121.4(9)
N16 C102 C101 122.5(9)
N16 C103 C104 119.4(9)
C100 C104 C103 122.5(9)
N17 C105 C106 126.7(11)
C105 C106 C107 117.5(10)
C108 C107 C106 117.2(9)
C108 C107 C110 122.2(9)
C106 C107 C110 120.6(9)
C107 C108 C109 120.4(10)
N17 C109 C108 124.0(10)
C114 C110 C111 117.2(9)
C114 C110 C107 121.4(8)
C111 C110 C107 121.4(8)
C112 C111 C110 118.6(9)
N18 C112 C111 125.3(9)
C114 C113 N18 125.3(10)
C113 C114 C110 118.9(9)
N19 C115 C116 120.3(10)
C117 C116 C115 122.8(10)
C116 C117 C118 115.4(9)
C116 C117 C120 123.4(9)
C118 C117 C120 121.2(9)
C119 C118 C117 121.3(10)
N19 C119 C118 121.3(10)
C121 C120 C124 116.7(9)
C121 C120 C117 121.6(9)
C124 C120 C117 121.6(8)
C120 C121 C122 118.6(9)
N20 C122 C121 125.0(9)
N20 C123 C124 123.8(10)
C123 C124 C120 120.0(9)
N21 C125 C126 127.0(10)
C125 C126 C127 117.2(9)
C128 C127 C126 116.9(8)
C128 C127 C130 123.4(8)
C126 C127 C130 119.6(8)
C129 C128 C127 120.6(9)
N21 C129 C128 123.3(9)
C131 C130 C134 116.3(8)
C131 C130 C127 122.9(8)
C134 C130 C127 120.8(8)
C130 C131 C132 120.6(9)
N22 C132 C131 123.1(9)
N22 C133 C134 125.4(9)
C133 C134 C130 119.1(9)
C136 C135 N23 134(3)
N24 C136 C135 45.6(14)
N24 C136 C145 130.6(15)
C135 C136 C145 175.5(19)
N24 C136 C137 65.5(17)
C135 C136 C137 111(2)
C145 C136 C137 65.6(17)
C140 C137 C138 127(3)
C140 C137 C136 117(3)
C138 C137 C136 116(3)
C139 C138 C146 169(3)
C139 C138 C137 136(3)
C146 C138 C137 55.5(18)
C139 C138 N24 73(2)
C146 C138 N24 118.1(16)
C137 C138 N24 62.6(18)
C138 C139 N23 117(3)
C144 C140 C137 123(3)
C144 C140 C146 71(2)
C137 C140 C146 52.0(17)
C144 C140 C145 171(3)
C137 C140 C145 63.2(18)
C146 C140 C145 115.1(14)
C144 C140 C147 54(2)
C137 C140 C147 173.6(19)
C146 C140 C147 124.1(13)
C145 C140 C147 120.5(13)
C144 C140 C141 114(3)
C137 C140 C141 123(2)
C146 C140 C141 173.7(17)
C145 C140 C141 59.9(15)
C147 C140 C141 60.7(15)
C142 C141 C140 116(2)
N25 C142 C147 73(2)
N25 C142 C148 45.5(18)
C147 C142 C148 114.7(16)
N25 C142 C141 135(3)
C147 C142 C141 64.9(16)
C148 C142 C141 178(2)
C149 C143 C147 123.1(18)
C149 C143 C144 177(3)
C147 C143 C144 59(2)
C149 C143 N25 60.8(17)
C147 C143 N25 63.4(16)
C144 C143 N25 121(3)
C140 C144 C143 126(4)
C136 C145 C140 114.0(16)
C138 C146 C140 124.7(17)
C143 C147 C142 118.9(17)
C143 C147 C140 120.4(16)
C142 C147 C140 118.9(15)
N26 C148 C142 125(2)
C143 C149 N26 121(2)
C151 C150 O17 114.5(11)
O18 C152 C153 101(2)
B5 B1 B4 59.4(7)
B5 B1 B2 108.1(8)
B4 B1 B2 107.7(8)
B5 B1 B6 61.5(6)
B4 B1 B6 109.1(8)
B2 B1 B6 59.6(6)
B5 B1 B3 106.8(8)
B4 B1 B3 59.4(7)
B2 B1 B3 59.8(6)
B6 B1 B3 107.7(8)
C2 B2 B1 105.7(8)
C2 B2 B3 59.4(6)
B1 B2 B3 60.7(7)
C2 B2 B6 104.8(8)
B1 B2 B6 60.6(6)
B3 B2 B6 109.3(8)
C2 B2 B7 56.6(6)
B1 B2 B7 109.3(8)
B3 B2 B7 107.5(7)
B6 B2 B7 61.4(6)
C1 B3 C2 57.6(6)
C1 B3 B4 59.3(7)
C2 B3 B4 105.1(8)
C1 B3 B2 105.0(8)
C2 B3 B2 58.4(6)
B4 B3 B2 107.5(8)
C1 B3 B1 104.7(8)
C2 B3 B1 104.0(7)
B4 B3 B1 59.5(7)
B2 B3 B1 59.5(6)
C1 B4 B5 104.2(8)
C1 B4 B3 58.8(6)
B5 B4 B3 108.6(8)
C1 B4 B1 105.5(8)
B5 B4 B1 60.1(6)
B3 B4 B1 61.1(6)
C1 B4 B9 57.2(6)
B5 B4 B9 60.1(7)
B3 B4 B9 106.8(8)
B1 B4 B9 107.8(8)
B4 B5 B1 60.5(6)
B4 B5 B9 61.9(7)
B1 B5 B9 109.5(9)
B4 B5 B6 108.7(8)
B1 B5 B6 60.0(6)
B9 B5 B6 107.8(8)
B4 B5 B8 111.5(8)
B1 B5 B8 109.4(8)
B9 B5 B8 61.0(6)
B6 B5 B8 59.6(6)
B2 B6 B1 59.8(6)
B2 B6 B8 109.4(7)
B1 B6 B8 108.9(7)
B2 B6 B5 105.9(7)
B1 B6 B5 58.5(6)
B8 B6 B5 60.5(6)
B2 B6 B7 59.8(6)
B1 B6 B7 107.3(7)
B8 B6 B7 60.8(6)
B5 B6 B7 106.5(7)
C2 B7 B2 59.5(6)
C2 B7 B6 105.0(7)
B2 B7 B6 58.9(6)
C2 B7 B8 106.9(7)
B2 B7 B8 107.6(7)
B6 B7 B8 59.4(6)
C2 B7 Co1 64.9(4)
B2 B7 Co1 118.8(6)
B6 B7 Co1 118.5(6)
B8 B7 Co1 66.4(5)
B6 B8 B5 60.0(6)
B6 B8 B7 59.8(6)
B5 B8 B7 105.3(8)
B6 B8 B9 106.0(7)
B5 B8 B9 58.5(6)
B7 B8 B9 103.3(8)
B6 B8 Co1 115.4(7)
B5 B8 Co1 113.7(7)
B7 B8 Co1 62.5(4)
B9 B8 Co1 62.4(5)
C1 B9 B5 103.7(8)
C1 B9 B4 58.6(7)
B5 B9 B4 58.1(7)
C1 B9 B8 107.1(8)
B5 B9 B8 60.5(6)
B4 B9 B8 108.0(8)
C1 B9 Co1 65.3(5)
B5 B9 Co1 119.0(7)
B4 B9 Co1 118.6(8)
B8 B9 Co1 66.4(5)
B14 B10 B12 107.7(8)
B14 B10 B13 59.7(6)
B12 B10 B13 60.3(7)
B14 B10 B11 106.8(8)
B12 B10 B11 58.6(7)
B13 B10 B11 106.5(8)
B14 B10 B15 60.1(6)
B12 B10 B15 107.4(8)
B13 B10 B15 107.9(8)
B11 B10 B15 59.7(7)
B12 B11 B18 61.7(7)
B12 B11 B17 110.5(8)
B18 B11 B17 60.8(6)
B12 B11 B10 60.3(6)
B18 B11 B10 110.6(8)
B17 B11 B10 110.6(8)
B12 B11 B15 109.7(8)
B18 B11 B15 110.5(8)
B17 B11 B15 61.3(7)
B10 B11 B15 60.8(6)
C3 B12 B11 103.5(8)
C3 B12 B10 105.1(8)
B11 B12 B10 61.1(6)
C3 B12 B13 59.2(6)
B11 B12 B13 108.2(8)
B10 B12 B13 60.0(6)
C3 B12 B18 58.2(6)
B11 B12 B18 60.0(7)
B10 B12 B18 109.9(8)
B13 B12 B18 108.8(8)
C4 B13 C3 56.2(5)
C4 B13 B14 58.9(6)
C3 B13 B14 104.4(7)
C4 B13 B10 103.9(7)
C3 B13 B10 104.0(8)
B14 B13 B10 59.8(6)
C4 B13 B12 102.9(8)
C3 B13 B12 58.0(6)
B14 B13 B12 107.3(8)
B10 B13 B12 59.7(6)
C4 B14 B13 58.2(6)
C4 B14 B10 103.9(8)
B13 B14 B10 60.5(6)
C4 B14 B16 57.8(6)
B13 B14 B16 107.9(8)
B10 B14 B16 108.5(8)
C4 B14 B15 103.6(7)
B13 B14 B15 109.4(8)
B10 B14 B15 61.2(6)
B16 B14 B15 59.8(6)
B16 B15 B11 105.8(8)
B16 B15 B14 59.7(6)
B11 B15 B14 105.5(8)
B16 B15 B10 106.5(8)
B11 B15 B10 59.5(6)
B14 B15 B10 58.7(6)
B16 B15 B17 60.4(6)
B11 B15 B17 59.0(6)
B14 B15 B17 108.0(7)
B10 B15 B17 107.7(8)
C4 B16 B14 58.8(6)
C4 B16 B15 105.0(8)
B14 B16 B15 60.6(7)
C4 B16 B17 104.2(8)
B14 B16 B17 109.2(8)
B15 B16 B17 61.0(6)
C4 B16 Co1 64.6(5)
B14 B16 Co1 118.7(7)
B15 B16 Co1 118.4(7)
B17 B16 Co1 63.9(5)
B11 B17 B18 59.4(6)
B11 B17 B16 104.9(8)
B18 B17 B16 106.8(7)
B11 B17 B15 59.6(6)
B18 B17 B15 108.0(8)
B16 B17 B15 58.6(6)
B11 B17 Co1 116.0(7)
B18 B17 Co1 64.4(5)
B16 B17 Co1 64.7(5)
B15 B17 Co1 117.1(6)
C3 B18 B11 102.0(7)
C3 B18 B17 104.2(7)
B11 B18 B17 59.8(7)
C3 B18 B12 57.9(6)
B11 B18 B12 58.4(6)
B17 B18 B12 107.1(8)
C3 B18 Co1 64.5(4)
B11 B18 Co1 116.3(7)
B17 B18 Co1 64.4(5)
B12 B18 Co1 117.1(7)
B22 B19 B20 106.7(9)
B22 B19 B21 60.8(8)
B20 B19 B21 58.5(7)
B22 B19 B23 60.3(7)
B20 B19 B23 106.9(9)
B21 B19 B23 108.6(9)
B22 B19 B24 107.5(9)
B20 B19 B24 60.8(7)
B21 B19 B24 108.1(9)
B23 B19 B24 58.8(7)
C6 B20 B21 59.2(7)
C6 B20 B19 104.9(9)
B21 B20 B19 61.2(8)
C6 B20 B25 60.1(7)
B21 B20 B25 110.8(9)
B19 B20 B25 108.3(9)
C6 B20 B24 104.4(9)
B21 B20 B24 110.4(9)
B19 B20 B24 60.9(7)
B25 B20 B24 58.5(7)
C6 B21 C5 55.0(6)
C6 B21 B20 58.9(7)
C5 B21 B20 102.9(9)
C6 B21 B19 104.1(9)
C5 B21 B19 102.9(9)
B20 B21 B19 60.3(7)
C6 B21 B22 102.3(9)
C5 B21 B22 58.1(7)
B20 B21 B22 106.6(9)
B19 B21 B22 58.7(7)
C5 B22 B19 104.4(9)
C5 B22 B23 103.9(8)
B19 B22 B23 60.6(7)
C5 B22 B21 58.2(7)
B19 B22 B21 60.5(8)
B23 B22 B21 108.7(9)
C5 B22 B27 58.9(6)
B19 B22 B27 108.1(8)
B23 B22 B27 59.2(6)
B21 B22 B27 108.3(8)
B26 B23 B24 60.6(7)
B26 B23 B27 59.8(6)
B24 B23 B27 108.1(8)
B26 B23 B22 109.6(8)
B24 B23 B22 108.7(9)
B27 B23 B22 61.1(7)
B26 B23 B19 110.3(8)
B24 B23 B19 61.6(7)
B27 B23 B19 108.4(8)
B22 B23 B19 59.0(7)
B25 B24 B23 108.0(8)
B25 B24 B26 61.9(7)
B23 B24 B26 59.0(6)
B25 B24 B20 59.8(7)
B23 B24 B20 105.7(9)
B26 B24 B20 108.1(9)
B25 B24 B19 107.3(9)
B23 B24 B19 59.6(7)
B26 B24 B19 107.4(8)
B20 B24 B19 58.4(7)
C6 B25 B24 104.7(8)
C6 B25 B20 57.3(7)
B24 B25 B20 61.8(7)
C6 B25 B26 103.2(8)
B24 B25 B26 59.4(7)
B20 B25 B26 107.7(9)
C6 B25 Co2 63.7(5)
B24 B25 Co2 117.6(7)
B20 B25 Co2 116.4(7)
B26 B25 Co2 64.5(5)
B23 B26 B27 60.9(6)
B23 B26 B24 60.5(7)
B27 B26 B24 108.9(8)
B23 B26 B25 106.7(9)
B27 B26 B25 106.9(8)
B24 B26 B25 58.7(7)
B23 B26 Co2 117.6(7)
B27 B26 Co2 64.1(5)
B24 B26 Co2 116.8(8)
B25 B26 Co2 64.3(6)
C5 B27 B26 105.9(8)
C5 B27 B23 103.3(8)
B26 B27 B23 59.3(6)
C5 B27 B22 57.5(6)
B26 B27 B22 108.0(8)
B23 B27 B22 59.7(7)
C5 B27 Co2 65.3(5)
B26 B27 Co2 66.3(5)
B23 B27 Co2 118.2(7)
B22 B27 Co2 118.2(7)
B33 B28 B29 63.2(9)
B33 B28 B31 105.8(10)
B29 B28 B31 108.5(9)
B33 B28 B32 58.5(9)
B29 B28 B32 109.9(10)
B31 B28 B32 58.6(7)
B33 B28 B30 108.6(9)
B29 B28 B30 60.1(8)
B31 B28 B30 59.6(7)
B32 B28 B30 106.9(9)
B28 B29 B30 61.4(8)
B28 B29 B35 109.2(10)
B30 B29 B35 59.8(8)
B28 B29 B33 58.4(8)
B30 B29 B33 106.0(10)
B35 B29 B33 106.2(10)
B28 B29 B36 107.1(11)
B30 B29 B36 107.6(9)
B35 B29 B36 60.4(7)
B33 B29 B36 58.5(8)
B34 B30 B31 60.9(6)
B34 B30 B29 108.9(9)
B31 B30 B29 107.1(9)
B34 B30 B35 60.9(7)
B31 B30 B35 109.4(8)
B29 B30 B35 60.8(8)
B34 B30 B28 108.1(8)
B31 B30 B28 59.4(7)
B29 B30 B28 58.6(8)
B35 B30 B28 107.8(8)
C8 B31 B32 58.1(6)
C8 B31 B28 104.4(8)
B32 B31 B28 61.1(8)
C8 B31 B30 104.4(7)
B32 B31 B30 110.0(9)
B28 B31 B30 61.0(7)
C8 B31 B34 58.9(5)
B32 B31 B34 108.4(7)
B28 B31 B34 107.9(8)
B30 B31 B34 59.0(6)
C8 B32 C7 56.3(6)
C8 B32 B33 103.7(8)
C7 B32 B33 58.6(7)
C8 B32 B31 59.7(7)
C7 B32 B31 105.4(8)
B33 B32 B31 108.2(9)
C8 B32 B28 105.0(8)
C7 B32 B28 104.9(9)
B33 B32 B28 59.8(8)
B31 B32 B28 60.3(7)
C7 B33 B32 59.5(8)
C7 B33 B28 107.1(9)
B32 B33 B28 61.7(8)
C7 B33 B36 60.1(7)
B32 B33 B36 110.7(10)
B28 B33 B36 109.8(10)
C7 B33 B29 106.7(9)
B32 B33 B29 108.6(9)
B28 B33 B29 58.4(8)
B36 B33 B29 61.7(8)
C8 B34 B30 104.4(8)
C8 B34 B31 57.9(6)
B30 B34 B31 60.1(7)
C8 B34 B35 105.2(7)
B30 B34 B35 60.4(7)
B31 B34 B35 108.4(8)
C8 B34 Co2 64.6(4)
B30 B34 Co2 117.6(7)
B31 B34 Co2 117.3(6)
B35 B34 Co2 64.4(5)
B30 B35 B29 59.3(8)
B30 B35 B34 58.7(7)
B29 B35 B34 106.0(10)
B30 B35 B36 108.0(9)
B29 B35 B36 61.5(8)
B34 B35 B36 106.2(8)
B30 B35 Co2 116.5(8)
B29 B35 Co2 116.7(8)
B34 B35 Co2 64.8(5)
B36 B35 Co2 62.5(5)
C7 B36 B33 56.1(8)
C7 B36 B35 103.4(8)
B33 B36 B35 105.5(9)
C7 B36 B29 102.1(9)
B33 B36 B29 59.8(8)
B35 B36 B29 58.1(8)
C7 B36 Co2 64.6(5)
B33 B36 Co2 115.3(8)
B35 B36 Co2 64.6(6)
B29 B36 Co2 115.6(8)
B42 B37 B38 58.3(6)
B42 B37 B40 108.6(7)
B38 B37 B40 108.6(8)
B42 B37 B39 106.8(7)
B38 B37 B39 59.4(6)
B40 B37 B39 61.7(6)
B42 B37 B41 60.4(6)
B38 B37 B41 107.2(7)
B40 B37 B41 60.4(6)
B39 B37 B41 109.3(7)
C10 B38 B42 60.0(6)
C10 B38 B39 104.0(7)
B42 B38 B39 109.0(8)
C10 B38 B37 104.7(7)
B42 B38 B37 60.0(6)
B39 B38 B37 60.5(6)
C10 B38 B43 58.4(5)
B42 B38 B43 108.6(7)
B39 B38 B43 58.3(6)
B37 B38 B43 106.4(7)
B43 B39 B38 61.8(6)
B43 B39 B37 108.9(7)
B38 B39 B37 60.1(6)
B43 B39 B44 60.6(6)
B38 B39 B44 110.2(7)
B37 B39 B44 107.7(7)
B43 B39 B40 106.5(7)
B38 B39 B40 107.0(7)
B37 B39 B40 59.1(6)
B44 B39 B40 58.7(6)
B37 B40 B45 108.3(7)
B37 B40 B44 109.0(8)
B45 B40 B44 60.7(6)
B37 B40 B41 59.9(6)
B45 B40 B41 60.7(6)
B44 B40 B41 109.8(7)
B37 B40 B39 59.3(6)
B45 B40 B39 107.1(8)
B44 B40 B39 60.1(6)
B41 B40 B39 106.9(8)
C9 B41 B42 60.1(5)
C9 B41 B37 104.1(7)
B42 B41 B37 58.8(6)
C9 B41 B40 103.0(7)
B42 B41 B40 106.7(7)
B37 B41 B40 59.7(6)
C9 B41 B45 57.5(5)
B42 B41 B45 107.9(7)
B37 B41 B45 107.2(7)
B40 B41 B45 59.5(6)
C10 B42 B38 58.3(6)
C10 B42 C9 56.5(5)
B38 B42 C9 104.3(7)
C10 B42 B37 104.8(7)
B38 B42 B37 61.7(6)
C9 B42 B37 103.8(7)
C10 B42 B41 104.1(7)
B38 B42 B41 110.3(8)
C9 B42 B41 57.5(5)
B37 B42 B41 60.8(6)
C10 B43 B39 104.0(7)
C10 B43 B44 106.8(7)
B39 B43 B44 61.7(6)
C10 B43 B38 56.6(5)
B39 B43 B38 60.0(6)
B44 B43 B38 109.7(7)
C10 B43 Co3 66.0(4)
B39 B43 Co3 119.8(6)
B44 B43 Co3 65.5(5)
B38 B43 Co3 118.0(6)
B40 B44 B43 106.2(7)
B40 B44 B45 59.8(6)
B43 B44 B45 104.9(7)
B40 B44 B39 61.2(6)
B43 B44 B39 57.7(6)
B45 B44 B39 107.4(7)
B40 B44 Co3 115.5(6)
B43 B44 Co3 63.9(5)
B45 B44 Co3 62.5(4)
B39 B44 Co3 114.9(6)
C9 B45 B40 103.4(7)
C9 B45 B44 105.6(7)
B40 B45 B44 59.5(6)
C9 B45 B41 57.7(5)
B40 B45 B41 59.8(6)
B44 B45 B41 108.2(7)
C9 B45 Co3 65.1(4)
B40 B45 Co3 118.3(6)
B44 B45 Co3 66.0(5)
B41 B45 Co3 118.3(6)
B48 B46 B50 106.6(8)
B48 B46 B49 60.5(7)
B50 B46 B49 59.8(6)
B48 B46 B47 58.9(6)
B50 B46 B47 107.4(8)
B49 B46 B47 108.5(8)
B48 B46 B51 106.5(8)
B50 B46 B51 58.5(6)
B49 B46 B51 107.2(7)
B47 B46 B51 60.7(6)
B48 B47 B46 59.7(7)
B48 B47 B54 62.4(7)
B46 B47 B54 109.9(8)
B48 B47 B51 106.6(8)
B46 B47 B51 60.1(6)
B54 B47 B51 105.8(8)
B48 B47 B53 108.2(8)
B46 B47 B53 108.8(7)
B54 B47 B53 58.1(6)
B51 B47 B53 59.4(6)
B47 B48 C12 105.7(8)
B47 B48 B46 61.3(7)
C12 B48 B46 105.9(7)
B47 B48 B49 110.4(8)
C12 B48 B49 60.0(6)
B46 B48 B49 60.5(6)
B47 B48 B54 60.8(7)
C12 B48 B54 58.3(6)
B46 B48 B54 109.9(8)
B49 B48 B54 109.8(7)
C11 B49 C12 54.5(5)
C11 B49 B50 57.9(6)
C12 B49 B50 101.6(7)
C11 B49 B48 102.3(8)
C12 B49 B48 59.0(6)
B50 B49 B48 105.6(8)
C11 B49 B46 104.0(8)
C12 B49 B46 104.0(7)
B50 B49 B46 60.0(6)
B48 B49 B46 59.0(6)
C11 B50 B51 104.9(7)
C11 B50 B49 60.5(6)
B51 B50 B49 109.8(8)
C11 B50 B52 57.6(5)
B51 B50 B52 61.0(6)
B49 B50 B52 109.7(8)
C11 B50 B46 106.1(8)
B51 B50 B46 61.3(6)
B49 B50 B46 60.3(6)
B52 B50 B46 110.3(8)
B50 B51 B52 60.2(6)
B50 B51 B46 60.1(6)
B52 B51 B46 108.7(8)
B50 B51 B47 107.5(8)
B52 B51 B47 108.8(8)
B46 B51 B47 59.2(6)
B50 B51 B53 109.5(8)
B52 B51 B53 60.4(6)
B46 B51 B53 110.3(8)
B47 B51 B53 62.1(6)
C11 B52 B50 59.3(6)
C11 B52 B51 104.5(8)
B50 B52 B51 58.8(6)
C11 B52 B53 106.2(7)
B50 B52 B53 108.7(7)
B51 B52 B53 60.9(6)
C11 B52 Co3 65.8(5)
B50 B52 Co3 119.5(7)
B51 B52 Co3 117.9(6)
B53 B52 Co3 64.1(5)
B54 B53 B52 106.0(7)
B54 B53 B51 106.1(8)
B52 B53 B51 58.7(6)
B54 B53 B47 59.4(6)
B52 B53 B47 104.8(7)
B51 B53 B47 58.5(6)
B54 B53 Co3 64.3(5)
B52 B53 Co3 64.4(5)
B51 B53 Co3 116.3(7)
B47 B53 Co3 116.1(7)
C12 B54 B53 104.3(7)
C12 B54 B47 102.2(8)
B53 B54 B47 62.5(6)
C12 B54 B48 58.0(6)
B53 B54 B48 107.2(8)
B47 B54 B48 56.7(6)
C12 B54 Co3 64.3(4)
B53 B54 Co3 64.8(5)
B47 B54 Co3 119.2(7)
B48 B54 Co3 117.2(6)
B56 B55 B60 61.3(7)
B56 B55 B59 108.1(8)
B60 B55 B59 59.7(6)
B56 B55 B58 107.7(8)
B60 B55 B58 107.1(8)
B59 B55 B58 58.6(6)
B56 B55 B57 59.7(7)
B60 B55 B57 108.7(8)
B59 B55 B57 107.3(8)
B58 B55 B57 60.3(6)
B55 B56 B57 62.9(7)
B55 B56 B60 60.0(6)
B57 B56 B60 110.2(8)
B55 B56 B62 112.0(9)
B57 B56 B62 60.1(7)
B60 B56 B62 111.0(8)
B55 B56 B61 109.7(8)
B57 B56 B61 109.4(8)
B60 B56 B61 60.5(6)
B62 B56 B61 61.6(6)
B56 B57 B62 60.2(7)
B56 B57 B63 107.8(8)
B62 B57 B63 62.1(6)
B56 B57 B58 104.3(8)
B62 B57 B58 109.9(8)
B63 B57 B58 60.9(6)
B56 B57 B55 57.5(6)
B62 B57 B55 107.6(8)
B63 B57 B55 107.4(7)
B58 B57 B55 58.2(6)
C13 B58 B59 59.9(6)
C13 B58 B55 104.7(7)
B59 B58 B55 60.0(6)
C13 B58 B57 103.0(8)
B59 B58 B57 109.3(8)
B55 B58 B57 61.5(6)
C13 B58 B63 57.4(5)
B59 B58 B63 108.9(8)
B55 B58 B63 108.9(8)
B57 B58 B63 59.4(6)
C13 B59 C14 55.8(5)
C13 B59 B58 60.0(6)
C14 B59 B58 105.8(7)
C13 B59 B60 104.0(7)
C14 B59 B60 58.9(6)
B58 B59 B60 109.9(8)
C13 B59 B55 105.8(7)
C14 B59 B55 105.5(7)
B58 B59 B55 61.3(6)
B60 B59 B55 60.4(7)
C14 B60 B59 59.9(6)
C14 B60 B55 105.9(8)
B59 B60 B55 59.9(6)
C14 B60 B56 104.1(7)
B59 B60 B56 106.3(8)
B55 B60 B56 58.8(7)
C14 B60 B61 58.3(6)
B59 B60 B61 108.8(8)
B55 B60 B61 109.0(8)
B56 B60 B61 60.8(6)
C14 B61 B60 57.7(6)
C14 B61 B56 102.0(8)
B60 B61 B56 58.7(6)
C14 B61 B62 105.4(8)
B60 B61 B62 106.8(8)
B56 B61 B62 58.3(6)
C14 B61 Co4 64.4(5)
B60 B61 Co4 116.9(7)
B56 B61 Co4 116.3(8)
B62 B61 Co4 66.3(5)
B57 B62 B56 59.7(7)
B57 B62 B61 107.8(7)
B56 B62 B61 60.0(6)
B57 B62 B63 59.4(6)
B56 B62 B63 105.3(8)
B61 B62 B63 104.9(7)
B57 B62 Co4 115.5(6)
B56 B62 Co4 114.0(6)
B61 B62 Co4 61.9(5)
B63 B62 Co4 63.2(4)
C13 B63 B57 103.9(7)
C13 B63 B58 58.1(5)
B57 B63 B58 59.8(6)
C13 B63 B62 104.0(7)
B57 B63 B62 58.5(6)
B58 B63 B62 106.2(8)
C13 B63 Co4 63.2(4)
B57 B63 Co4 116.6(7)
B58 B63 Co4 116.0(6)
B62 B63 Co4 65.4(5)
B65 B64 B69 60.9(6)
B65 B64 B66 58.8(6)
B69 B64 B66 108.0(8)
B65 B64 B67 107.4(8)
B69 B64 B67 108.7(8)
B66 B64 B67 60.0(6)
B65 B64 B68 108.2(8)
B69 B64 B68 60.3(6)
B66 B64 B68 107.5(8)
B67 B64 B68 59.9(6)
C15 B65 C16 56.5(5)
C15 B65 B66 103.4(7)
C16 B65 B66 57.4(6)
C15 B65 B64 105.0(8)
C16 B65 B64 105.1(8)
B66 B65 B64 61.6(6)
C15 B65 B69 59.9(6)
C16 B65 B69 106.1(7)
B66 B65 B69 109.8(8)
B64 B65 B69 60.3(6)
C16 B66 B65 59.7(6)
C16 B66 B72 59.3(6)
B65 B66 B72 109.6(8)
C16 B66 B64 105.4(7)
B65 B66 B64 59.7(6)
B72 B66 B64 109.0(8)
C16 B66 B67 105.3(8)
B65 B66 B67 108.1(7)
B72 B66 B67 60.4(6)
B64 B66 B67 60.0(6)
B72 B67 B64 107.6(8)
B72 B67 B66 58.7(6)
B64 B67 B66 60.0(6)
B72 B67 B68 108.6(7)
B64 B67 B68 60.0(6)
B66 B67 B68 107.6(8)
B72 B67 B71 62.2(6)
B64 B67 B71 110.1(7)
B66 B67 B71 109.7(8)
B68 B67 B71 60.7(6)
B70 B68 B64 107.6(8)
B70 B68 B67 106.8(8)
B64 B68 B67 60.1(6)
B70 B68 B69 61.1(6)
B64 B68 B69 59.7(6)
B67 B68 B69 108.3(8)
B70 B68 B71 60.9(6)
B64 B68 B71 109.3(8)
B67 B68 B71 59.6(6)
B69 B68 B71 111.4(8)
C15 B69 B64 101.7(7)
C15 B69 B65 57.1(6)
B64 B69 B65 58.8(6)
C15 B69 B68 102.1(7)
B64 B69 B68 60.0(6)
B65 B69 B68 106.2(7)
C15 B69 B70 58.0(6)
B64 B69 B70 105.6(7)
B65 B69 B70 105.5(7)
B68 B69 B70 58.3(6)
C15 B70 B68 104.8(8)
C15 B70 B71 106.4(7)
B68 B70 B71 61.0(6)
C15 B70 B69 59.2(6)
B68 B70 B69 60.6(6)
B71 B70 B69 111.0(8)
C15 B70 Co4 64.1(4)
B68 B70 Co4 118.6(7)
B71 B70 Co4 65.4(5)
B69 B70 Co4 119.0(7)
B67 B71 B70 104.6(8)
B67 B71 B68 59.7(6)
B70 B71 B68 58.1(6)
B67 B71 B72 58.7(6)
B70 B71 B72 103.3(7)
B68 B71 B72 105.1(7)
B67 B71 Co4 113.9(7)
B70 B71 Co4 64.0(5)
B68 B71 Co4 114.9(6)
B72 B71 Co4 61.8(5)
C16 B72 B66 57.3(6)
C16 B72 B67 104.1(7)
B66 B72 B67 60.9(7)
C16 B72 B71 106.7(6)
B66 B72 B71 109.0(7)
B67 B72 B71 59.0(6)
C16 B72 Co4 65.7(5)
B66 B72 Co4 118.2(6)
B67 B72 Co4 117.7(6)
B71 B72 Co4 65.9(4)
B77 B73 B78 60.1(7)
B77 B73 B74 108.6(8)
B78 B73 B74 60.2(6)
B77 B73 B76 61.2(6)
B78 B73 B76 108.7(8)
B74 B73 B76 107.5(8)
B77 B73 B75 107.5(8)
B78 B73 B75 106.3(8)
B74 B73 B75 58.6(6)
B76 B73 B75 59.2(6)
C18 B74 C17 56.8(5)
C18 B74 B78 58.0(6)
C17 B74 B78 104.5(7)
C18 B74 B73 102.6(7)
C17 B74 B73 104.9(7)
B78 B74 B73 58.7(6)
C18 B74 B75 102.1(7)
C17 B74 B75 56.6(6)
B78 B74 B75 108.1(7)
B73 B74 B75 62.4(6)
C17 B75 B74 60.9(6)
C17 B75 B76 106.1(7)
B74 B75 B76 107.7(7)
C17 B75 B81 60.2(6)
B74 B75 B81 111.0(7)
B76 B75 B81 60.3(6)
C17 B75 B73 105.5(7)
B74 B75 B73 59.0(6)
B76 B75 B73 59.0(6)
B81 B75 B73 108.1(7)
B73 B76 B77 57.5(6)
B73 B76 B75 61.7(6)
B77 B76 B75 106.6(8)
B73 B76 B81 110.7(7)
B77 B76 B81 108.3(8)
B75 B76 B81 60.9(6)
B73 B76 B80 109.0(8)
B77 B76 B80 61.4(6)
B75 B76 B80 108.7(7)
B81 B76 B80 59.9(6)
B73 B77 B78 60.4(7)
B73 B77 B79 111.0(8)
B78 B77 B79 62.1(7)
B73 B77 B76 61.2(7)
B78 B77 B76 108.9(9)
B79 B77 B76 108.4(8)
B73 B77 B80 111.1(8)
B78 B77 B80 110.6(8)
B79 B77 B80 60.2(6)
B76 B77 B80 60.2(6)
C18 B78 B77 104.2(8)
C18 B78 B73 106.1(8)
B77 B78 B73 59.5(7)
C18 B78 B74 60.3(6)
B77 B78 B74 108.7(8)
B73 B78 B74 61.0(7)
C18 B78 B79 58.5(6)
B77 B78 B79 59.8(7)
B73 B78 B79 108.5(8)
B74 B78 B79 109.9(8)
C18 B79 B77 102.1(8)
C18 B79 B78 57.6(6)
B77 B79 B78 58.0(7)
C18 B79 B80 105.1(7)
B77 B79 B80 62.0(6)
B78 B79 B80 108.7(8)
C18 B79 Co5 64.0(5)
B77 B79 Co5 119.1(7)
B78 B79 Co5 117.2(7)
B80 B79 Co5 65.7(5)
B81 B80 B79 107.0(7)
B81 B80 B76 60.0(6)
B79 B80 B76 105.0(8)
B81 B80 B77 106.1(8)
B79 B80 B77 57.8(6)
B76 B80 B77 58.4(6)
B81 B80 Co5 64.3(5)
B79 B80 Co5 63.8(5)
B76 B80 Co5 115.8(6)
B77 B80 Co5 114.0(7)
C17 B81 B80 105.2(7)
C17 B81 B76 101.0(7)
B80 B81 B76 60.0(6)
C17 B81 B75 55.2(5)
B80 B81 B75 107.1(7)
B76 B81 B75 58.8(6)
C17 B81 Co5 64.9(4)
B80 B81 Co5 65.2(4)
B76 B81 Co5 116.6(6)
B75 B81 Co5 115.0(6)
B86 B82 B87 58.3(6)
B86 B82 B85 60.9(6)
B87 B82 B85 106.9(8)
B86 B82 B83 107.7(8)
B87 B82 B83 60.6(6)
B85 B82 B83 107.5(8)
B86 B82 B84 108.6(8)
B87 B82 B84 107.3(8)
B85 B82 B84 60.1(6)
B83 B82 B84 59.2(6)
C20 B83 C19 55.8(5)
C20 B83 B84 102.6(7)
C19 B83 B84 56.7(6)
C20 B83 B82 103.0(7)
C19 B83 B82 102.6(7)
B84 B83 B82 61.0(6)
C20 B83 B87 58.4(6)
C19 B83 B87 102.6(7)
B84 B83 B87 107.4(7)
B82 B83 B87 59.0(6)
C19 B84 B83 60.6(6)
C19 B84 B90 57.2(6)
B83 B84 B90 108.4(8)
C19 B84 B85 102.4(7)
B83 B84 B85 107.2(8)
B90 B84 B85 58.9(6)
C19 B84 B82 104.6(8)
B83 B84 B82 59.8(6)
B90 B84 B82 106.6(8)
B85 B84 B82 59.1(6)
B90 B85 B89 61.5(6)
B90 B85 B82 108.6(8)
B89 B85 B82 110.1(8)
B90 B85 B86 108.3(8)
B89 B85 B86 61.1(6)
B82 B85 B86 59.1(6)
B90 B85 B84 59.8(6)
B89 B85 B84 110.4(8)
B82 B85 B84 60.8(6)
B86 B85 B84 107.7(8)
B87 B86 B88 62.0(6)
B87 B86 B82 60.8(6)
B88 B86 B82 110.1(8)
B87 B86 B85 108.1(8)
B88 B86 B85 106.6(8)
B82 B86 B85 59.9(6)
B87 B86 B89 110.4(8)
B88 B86 B89 60.4(6)
B82 B86 B89 108.6(8)
B85 B86 B89 58.5(6)
C20 B87 B86 104.6(8)
C20 B87 B82 104.6(8)
B86 B87 B82 60.9(6)
C20 B87 B88 58.4(6)
B86 B87 B88 60.1(6)
B82 B87 B88 108.6(8)
C20 B87 B83 58.9(6)
B86 B87 B83 109.6(8)
B82 B87 B83 60.4(6)
B88 B87 B83 108.8(8)
C20 B88 B86 103.2(8)
C20 B88 B87 58.6(6)
B86 B88 B87 57.9(6)
C20 B88 B89 105.1(7)
B86 B88 B89 61.2(6)
B87 B88 B89 107.8(8)
C20 B88 Co5 64.3(4)
B86 B88 Co5 119.2(7)
B87 B88 Co5 118.2(7)
B89 B88 Co5 65.8(5)
B85 B89 B88 106.6(8)
B85 B89 B90 59.1(6)
B88 B89 B90 105.1(7)
B85 B89 B86 60.4(6)
B88 B89 B86 58.4(6)
B90 B89 B86 106.0(8)
B85 B89 Co5 115.9(7)
B88 B89 Co5 63.4(5)
B90 B89 Co5 63.6(5)
B86 B89 Co5 114.8(7)
C19 B90 B85 105.1(8)
C19 B90 B84 58.4(6)
B85 B90 B84 61.3(6)
C19 B90 B89 106.9(8)
B85 B90 B89 59.4(6)
B84 B90 B89 110.0(8)
C19 B90 Co5 65.3(5)
B85 B90 Co5 118.0(7)
B84 B90 Co5 119.1(7)
B89 B90 Co5 65.7(5)
B93 B91 B92 61.2(6)
B93 B91 B94 59.9(6)
B92 B91 B94 107.9(7)
B93 B91 B96 108.6(7)
B92 B91 B96 60.4(6)
B94 B91 B96 105.8(7)
B93 B91 B95 107.4(7)
B92 B91 B95 107.4(7)
B94 B91 B95 58.7(5)
B96 B91 B95 58.8(6)
C21 B92 B91 104.6(7)
C21 B92 B93 59.8(6)
B91 B92 B93 58.4(6)
C21 B92 B96 103.6(7)
B91 B92 B96 60.6(6)
B93 B92 B96 106.6(7)
C21 B92 B99 58.0(5)
B91 B92 B99 109.3(7)
B93 B92 B99 108.4(7)
B96 B92 B99 60.3(6)
C22 B93 B91 105.5(7)
C22 B93 C21 55.9(5)
B91 B93 C21 105.0(8)
C22 B93 B94 58.0(5)
B91 B93 B94 61.8(6)
C21 B93 B94 103.5(7)
C22 B93 B92 103.7(7)
B91 B93 B92 60.4(6)
C21 B93 B92 58.3(6)
B94 B93 B92 108.8(8)
C22 B94 B93 60.0(5)
C22 B94 B95 104.7(7)
B93 B94 B95 108.5(7)
C22 B94 B97 59.8(5)
B93 B94 B97 110.9(7)
B95 B94 B97 59.9(6)
C22 B94 B91 104.4(7)
B93 B94 B91 58.3(6)
B95 B94 B91 61.6(6)
B97 B94 B91 110.0(7)
B97 B95 B96 109.0(7)
B97 B95 B94 60.2(6)
B96 B95 B94 107.4(7)
B97 B95 B98 62.2(6)
B96 B95 B98 60.0(6)
B94 B95 B98 110.1(7)
B97 B95 B91 108.7(7)
B96 B95 B91 59.7(6)
B94 B95 B91 59.7(6)
B98 B95 B91 109.2(7)
B95 B96 B92 108.6(8)
B95 B96 B98 60.9(6)
B92 B96 B98 110.9(7)
B95 B96 B91 61.5(6)
B92 B96 B91 59.1(6)
B98 B96 B91 111.4(7)
B95 B96 B99 108.5(7)
B92 B96 B99 61.1(6)
B98 B96 B99 60.8(6)
B91 B96 B99 108.8(7)
C22 B97 B95 103.0(7)
C22 B97 B94 57.5(5)
B95 B97 B94 59.9(6)
C22 B97 B98 104.1(6)
B95 B97 B98 59.8(6)
B94 B97 B98 107.9(7)
C22 B97 Co6 64.2(4)
B95 B97 Co6 117.4(6)
B94 B97 Co6 117.0(6)
B98 B97 Co6 65.0(4)
B96 B98 B95 59.1(6)
B96 B98 B99 60.5(6)
B95 B98 B99 106.9(7)
B96 B98 B97 104.9(7)
B95 B98 B97 57.9(5)
B99 B98 B97 105.7(7)
B96 B98 Co6 115.8(6)
B95 B98 Co6 114.4(6)
B99 B98 Co6 63.5(4)
B97 B98 Co6 63.4(4)
C21 B99 B96 101.9(7)
C21 B99 B98 105.6(7)
B96 B99 B98 58.7(6)
C21 B99 B92 57.5(6)
B96 B99 B92 58.5(6)
B98 B99 B92 107.1(7)
C21 B99 Co6 65.3(4)
B96 B99 Co6 116.0(6)
B98 B99 Co6 65.4(5)
B92 B99 Co6 117.4(6)
B103 B100 B104 60.3(6)
B103 B100 B101 104.7(7)
B104 B100 B101 106.2(7)
B103 B100 B105 106.5(7)
B104 B100 B105 60.0(6)
B101 B100 B105 58.5(6)
B103 B100 B102 59.2(6)
B104 B100 B102 107.8(7)
B101 B100 B102 58.4(6)
B105 B100 B102 105.9(7)
C24 B101 B105 104.0(7)
C24 B101 B102 59.8(6)
B105 B101 B102 110.0(8)
C24 B101 B100 105.4(7)
B105 B101 B100 61.0(6)
B102 B101 B100 60.9(6)
C24 B101 B108 58.9(5)
B105 B101 B108 58.5(6)
B102 B101 B108 109.8(7)
B100 B101 B108 108.0(7)
C23 B102 C24 56.0(5)
C23 B102 B101 103.8(7)
C24 B102 B101 58.8(6)
C23 B102 B103 56.6(5)
C24 B102 B103 101.4(7)
B101 B102 B103 106.7(7)
C23 B102 B100 103.5(7)
C24 B102 B100 104.5(7)
B101 B102 B100 60.7(6)
B103 B102 B100 59.5(6)
C23 B103 B106 60.4(6)
C23 B103 B102 60.4(6)
B106 B103 B102 111.2(7)
C23 B103 B100 107.9(7)
B106 B103 B100 109.6(7)
B102 B103 B100 61.3(6)
C23 B103 B104 106.2(7)
B106 B103 B104 59.9(6)
B102 B103 B104 109.2(8)
B100 B103 B104 59.9(6)
B106 B104 B107 61.4(6)
B106 B104 B100 109.0(7)
B107 B104 B100 111.9(8)
B106 B104 B103 59.2(6)
B107 B104 B103 109.3(7)
B100 B104 B103 59.8(6)
B106 B104 B105 108.2(7)
B107 B104 B105 60.9(6)
B100 B104 B105 61.0(6)
B103 B104 B105 106.9(7)
B101 B105 B108 62.6(6)
B101 B105 B104 107.1(8)
B108 B105 B104 107.7(8)
B101 B105 B100 60.5(6)
B108 B105 B100 110.9(8)
B104 B105 B100 59.0(6)
B101 B105 B107 110.9(8)
B108 B105 B107 61.2(6)
B104 B105 B107 59.0(6)
B100 B105 B107 108.7(8)
C23 B106 B103 57.0(5)
C23 B106 B104 104.4(7)
B103 B106 B104 60.9(6)
C23 B106 B107 107.0(7)
B103 B106 B107 109.1(7)
B104 B106 B107 59.5(6)
C23 B106 Co6 65.6(4)
B103 B106 Co6 117.4(6)
B104 B106 Co6 117.4(6)
B107 B106 Co6 65.3(5)
B104 B107 B106 59.0(6)
B104 B107 B105 60.1(6)
B106 B107 B105 105.7(7)
B104 B107 B108 106.0(7)
B106 B107 B108 105.3(7)
B105 B107 B108 58.0(6)
B104 B107 Co6 116.0(6)
B106 B107 Co6 64.3(5)
B105 B107 Co6 114.1(6)
B108 B107 Co6 63.1(4)
C24 B108 B105 103.1(7)
C24 B108 B107 105.0(7)
B105 B108 B107 60.9(6)
C24 B108 B101 57.3(5)
B105 B108 B101 58.9(6)
B107 B108 B101 107.8(8)
C24 B108 Co6 64.2(4)
B105 B108 Co6 119.1(7)
B107 B108 Co6 65.9(5)
B101 B108 Co6 116.8(6)

loop_
_geom_bond_atom_site_label_1
_geom_bond_atom_site_label_2
_geom_bond_distance
La1 O4 2.514(6)
La1 O1 2.536(9)
La1 O5 2.544(6)
La1 O7 2.548(7)
La1 O2 2.557(6)
La1 O3 2.562(8)
La1 O8 2.573(7)
La1 O6 2.606(8)
La1 N1 2.792(7)
La2 O11 2.518(9)
La2 O12 2.522(7)
La2 O15 2.551(8)
La2 O14 2.562(7)
La2 O16 2.567(8)
La2 O10 2.598(8)
La2 O13 2.598(6)
La2 O9 2.606(6)
La2 N3 2.719(7)
Co1 C2 2.026(9)
Co1 C3 2.054(8)
Co1 C1 2.051(9)
Co1 C4 2.057(9)
Co1 B9 2.069(12)
Co1 B7 2.071(9)
Co1 B17 2.090(11)
Co1 B18 2.091(10)
Co1 B16 2.106(13)
Co1 B8 2.140(11)
Co2 C6 2.053(11)
Co2 C7 2.051(10)
Co2 C8 2.067(9)
Co2 B36 2.056(13)
Co2 C5 2.071(10)
Co2 B27 2.072(11)
Co2 B35 2.093(13)
Co2 B25 2.103(12)
Co2 B34 2.101(10)
Co2 B26 2.108(13)
Co3 C12 2.040(10)
Co3 C9 2.037(8)
Co3 B45 2.051(11)
Co3 C11 2.060(9)
Co3 B54 2.062(10)
Co3 B53 2.071(11)
Co3 B52 2.077(10)
Co3 C10 2.084(9)
Co3 B43 2.086(10)
Co3 B44 2.113(10)
Co4 C13 2.020(8)
Co4 C14 2.030(8)
Co4 B61 2.061(11)
Co4 B72 2.067(10)
Co4 C16 2.064(9)
Co4 C15 2.068(8)
Co4 B63 2.101(11)
Co4 B70 2.116(11)
Co4 B71 2.140(10)
Co4 B62 2.139(10)
Co5 C18 2.028(9)
Co5 C20 2.049(9)
Co5 C19 2.055(8)
Co5 C17 2.084(8)
Co5 B88 2.085(10)
Co5 B79 2.083(11)
Co5 B90 2.090(11)
Co5 B81 2.101(10)
Co5 B80 2.116(10)
Co5 B89 2.126(10)
Co6 C24 2.041(8)
Co6 C22 2.043(9)
Co6 C21 2.069(8)
Co6 B108 2.069(10)
Co6 C23 2.086(9)
Co6 B99 2.084(10)
Co6 B97 2.088(10)
Co6 B106 2.099(10)
Co6 B98 2.116(10)
Co6 B107 2.118(10)
O17 C150 1.463(13)
O18 C152 1.41(3)
N1 C25 1.328(11)
N1 C29 1.378(12)
N2 C33 1.331(12)
N2 C32 1.355(11)
N3 C35 1.337(12)
N3 C39 1.367(12)
N4 C43 1.326(12)
N4 C42 1.354(12)
N5 C49 1.343(12)
N5 C45 1.353(12)
N6 C53 1.338(12)
N6 C52 1.369(12)
N7 C59 1.340(14)
N7 C55 1.346(15)
N8 C63 1.324(13)
N8 C62 1.361(14)
N9 C65 1.313(14)
N9 C69 1.316(13)
N10 C73 1.308(14)
N10 C72 1.365(14)
N11 C79 1.349(12)
N11 C75 1.377(12)
N12 C82 1.325(13)
N12 C83 1.346(12)
N13 C85 1.321(14)
N13 C89 1.344(13)
N14 C92 1.328(14)
N14 C93 1.354(15)
N15 C95 1.346(14)
N15 C99 1.359(13)
N16 C102 1.354(13)
N16 C103 1.346(13)
N17 C105 1.320(14)
N17 C109 1.354(14)
N18 C112 1.336(12)
N18 C113 1.371(13)
N19 C119 1.346(13)
N19 C115 1.376(13)
N20 C122 1.304(13)
N20 C123 1.340(13)
N21 C125 1.305(13)
N21 C129 1.360(13)
N22 C133 1.313(12)
N22 C132 1.355(12)
N23 C135 1.49(4)
N23 C139 1.51(4)
N24 C136 1.33(2)
N24 C138 1.46(2)
N25 C142 1.31(3)
N25 C143 1.65(4)
N26 C148 1.33(3)
N26 C149 1.43(3)
C1 C2 1.646(14)
C1 B9 1.683(17)
C1 B3 1.699(14)
C1 B4 1.709(15)
C2 B7 1.648(14)
C2 B2 1.700(13)
C2 B3 1.718(15)
C3 C4 1.614(13)
C3 B12 1.708(15)
C3 B18 1.713(15)
C3 B13 1.730(14)
C4 B13 1.694(13)
C4 B16 1.688(14)
C4 B14 1.706(14)
C5 C6 1.571(14)
C5 B22 1.704(14)
C5 B21 1.705(17)
C5 B27 1.729(15)
C6 B20 1.692(17)
C6 B21 1.697(17)
C6 B25 1.744(16)
C7 C8 1.587(13)
C7 B33 1.675(19)
C7 B32 1.691(15)
C7 B36 1.751(17)
C8 B32 1.673(16)
C8 B31 1.700(14)
C8 B34 1.719(12)
C9 C10 1.626(12)
C9 B45 1.691(12)
C9 B41 1.695(13)
C9 B42 1.741(12)
C10 B38 1.662(14)
C10 B42 1.692(13)
C10 B43 1.695(12)
C11 C12 1.598(12)
C11 B52 1.663(13)
C11 B50 1.694(14)
C11 B49 1.739(14)
C12 B48 1.731(14)
C12 B54 1.737(13)
C12 B49 1.748(15)
C13 C14 1.599(12)
C13 B63 1.696(12)
C13 B58 1.709(13)
C13 B59 1.708(14)
C14 B60 1.694(14)
C14 B61 1.707(14)
C14 B59 1.712(13)
C15 C16 1.609(12)
C15 B65 1.701(14)
C15 B70 1.730(14)
C15 B69 1.754(14)
C16 B66 1.657(15)
C16 B72 1.694(14)
C16 B65 1.698(13)
C17 C18 1.638(12)
C17 B75 1.647(14)
C17 B74 1.723(14)
C17 B81 1.740(14)
C18 B78 1.679(15)
C18 B79 1.694(13)
C18 B74 1.720(13)
C19 C20 1.632(12)
C19 B90 1.660(13)
C19 B84 1.681(13)
C19 B83 1.752(14)
C20 B88 1.721(14)
C20 B87 1.726(14)
C20 B83 1.736(14)
C21 C22 1.609(12)
C21 B92 1.699(14)
C21 B99 1.708(13)
C21 B93 1.725(13)
C22 B94 1.669(13)
C22 B93 1.706(12)
C22 B97 1.711(13)
C23 C24 1.611(12)
C23 B103 1.644(13)
C23 B106 1.704(12)
C23 B102 1.714(13)
C24 B101 1.703(14)
C24 B102 1.720(13)
C24 B108 1.734(13)
C25 C26 1.379(11)
C26 C27 1.404(12)
C27 C28 1.412(12)
C27 C30 1.481(11)
C28 C29 1.345(13)
C30 C31 1.370(12)
C30 C34 1.408(12)
C31 C32 1.356(12)
C33 C34 1.375(12)
C35 C36 1.371(13)
C36 C37 1.422(13)
C37 C38 1.403(12)
C37 C40 1.448(11)
C38 C39 1.354(12)
C40 C44 1.395(12)
C40 C41 1.422(13)
C41 C42 1.405(13)
C43 C44 1.381(13)
C45 C46 1.390(13)
C46 C47 1.408(13)
C47 C48 1.408(13)
C47 C50 1.489(13)
C48 C49 1.376(13)
C50 C54 1.364(13)
C50 C51 1.400(13)
C51 C52 1.389(13)
C53 C54 1.405(13)
C55 C56 1.381(15)
C56 C57 1.348(13)
C57 C58 1.409(14)
C57 C60 1.468(13)
C58 C59 1.388(15)
C60 C64 1.402(14)
C60 C61 1.405(13)
C61 C62 1.397(14)
C63 C64 1.385(15)
C65 C66 1.378(15)
C66 C67 1.379(13)
C67 C68 1.370(15)
C67 C70 1.487(15)
C68 C69 1.397(14)
C70 C71 1.385(14)
C70 C74 1.396(14)
C71 C72 1.374(16)
C73 C74 1.380(16)
C75 C76 1.401(14)
C76 C77 1.397(13)
C77 C78 1.382(12)
C77 C80 1.468(13)
C78 C79 1.381(13)
C80 C84 1.376(13)
C80 C81 1.403(13)
C81 C82 1.386(14)
C83 C84 1.439(14)
C85 C86 1.405(15)
C86 C87 1.385(14)
C87 C88 1.393(14)
C87 C90 1.465(13)
C88 C89 1.358(14)
C90 C94 1.402(13)
C90 C91 1.412(14)
C91 C92 1.408(15)
C93 C94 1.382(15)
C95 C96 1.395(16)
C96 C97 1.380(14)
C97 C98 1.376(13)
C97 C100 1.481(14)
C98 C99 1.385(15)
C100 C104 1.359(14)
C100 C101 1.409(13)
C101 C102 1.363(15)
C103 C104 1.435(15)
C105 C106 1.369(15)
C106 C107 1.414(14)
C107 C108 1.348(13)
C107 C110 1.504(13)
C108 C109 1.378(14)
C110 C114 1.383(14)
C110 C111 1.439(13)
C111 C112 1.363(14)
C113 C114 1.366(14)
C115 C116 1.376(14)
C116 C117 1.372(14)
C117 C118 1.415(13)
C117 C120 1.486(13)
C118 C119 1.379(15)
C120 C121 1.370(12)
C120 C124 1.393(13)
C121 C122 1.397(14)
C123 C124 1.362(14)
C125 C126 1.370(14)
C126 C127 1.411(12)
C127 C128 1.376(13)
C127 C130 1.489(12)
C128 C129 1.360(13)
C130 C131 1.368(13)
C130 C134 1.404(13)
C131 C132 1.393(13)
C133 C134 1.381(12)
C135 C136 1.37(3)
C136 C145 1.39(2)
C136 C137 1.41(4)
C137 C140 1.42(4)
C137 C138 1.40(4)
C138 C139 1.19(4)
C138 C146 1.35(3)
C140 C144 1.41(5)
C140 C146 1.50(2)
C140 C145 1.49(2)
C140 C147 1.52(2)
C140 C141 1.50(3)
C141 C142 1.45(3)
C142 C147 1.38(2)
C142 C148 1.40(3)
C143 C149 1.30(3)
C143 C147 1.35(2)
C143 C144 1.38(5)
C150 C151 1.404(17)
C152 C153 1.49(4)
B1 B5 1.749(15)
B1 B4 1.755(14)
B1 B2 1.760(16)
B1 B6 1.775(14)
B1 B3 1.782(16)
B2 B3 1.765(15)
B2 B6 1.757(15)
B2 B7 1.773(15)
B3 B4 1.753(19)
B4 B5 1.737(19)
B4 B9 1.805(17)
B5 B9 1.774(16)
B5 B6 1.802(16)
B5 B8 1.811(15)
B6 B8 1.795(15)
B6 B7 1.802(14)
B7 B8 1.820(15)
B8 B9 1.820(16)
B10 B14 1.775(15)
B10 B12 1.782(16)
B10 B13 1.787(15)
B10 B11 1.795(16)
B10 B15 1.820(16)
B11 B12 1.751(17)
B11 B18 1.781(16)
B11 B17 1.788(17)
B11 B15 1.800(17)
B12 B13 1.793(17)
B12 B18 1.810(17)
B13 B14 1.773(14)
B14 B16 1.784(15)
B14 B15 1.800(15)
B15 B16 1.785(17)
B15 B17 1.830(15)
B16 B17 1.819(16)
B17 B18 1.807(16)
B19 B22 1.760(18)
B19 B20 1.777(17)
B19 B21 1.793(18)
B19 B23 1.788(17)
B19 B24 1.823(18)
B20 B21 1.74(2)
B20 B25 1.786(18)
B20 B24 1.822(18)
B21 B22 1.797(19)
B22 B23 1.783(17)
B22 B27 1.808(18)
B23 B26 1.746(16)
B23 B24 1.773(17)
B23 B27 1.774(15)
B24 B25 1.763(18)
B24 B26 1.775(17)
B25 B26 1.820(18)
B26 B27 1.755(16)
B28 B33 1.752(19)
B28 B29 1.75(2)
B28 B31 1.773(18)
B28 B32 1.79(2)
B28 B30 1.803(18)
B29 B30 1.780(19)
B29 B35 1.81(2)
B29 B33 1.84(2)
B29 B36 1.87(2)
B30 B34 1.758(16)
B30 B31 1.777(17)
B30 B35 1.790(19)
B31 B32 1.742(16)
B31 B34 1.792(15)
B32 B33 1.73(2)
B33 B36 1.811(19)
B34 B35 1.798(17)
B35 B36 1.851(18)
B37 B42 1.752(14)
B37 B38 1.782(15)
B37 B40 1.786(16)
B37 B39 1.790(14)
B37 B41 1.789(14)
B38 B42 1.722(15)
B38 B39 1.771(15)
B38 B43 1.803(14)
B39 B43 1.739(14)
B39 B44 1.813(15)
B39 B40 1.834(15)
B40 B45 1.793(14)
B40 B44 1.787(16)
B40 B41 1.800(14)
B41 B42 1.781(14)
B41 B45 1.816(14)
B43 B44 1.794(14)
B44 B45 1.808(14)
B46 B48 1.739(17)
B46 B50 1.761(14)
B46 B49 1.766(16)
B46 B47 1.766(15)
B46 B51 1.782(16)
B47 B48 1.725(16)
B47 B54 1.801(16)
B47 B51 1.793(15)
B47 B53 1.857(16)
B48 B49 1.766(16)
B48 B54 1.828(16)
B49 B50 1.758(17)
B50 B51 1.732(16)
B50 B52 1.757(14)
B51 B52 1.770(15)
B51 B53 1.810(15)
B52 B53 1.801(14)
B53 B54 1.778(15)
B55 B56 1.725(17)
B55 B60 1.746(16)
B55 B59 1.737(14)
B55 B58 1.760(15)
B55 B57 1.820(14)
B56 B57 1.765(18)
B56 B60 1.769(16)
B56 B62 1.775(15)
B56 B61 1.807(16)
B57 B62 1.774(17)
B57 B63 1.791(15)
B57 B58 1.798(15)
B58 B59 1.713(14)
B58 B63 1.818(15)
B59 B60 1.733(16)
B60 B61 1.803(16)
B61 B62 1.835(16)
B62 B63 1.839(16)
B64 B65 1.768(15)
B64 B69 1.794(15)
B64 B66 1.801(15)
B64 B67 1.802(16)
B64 B68 1.800(16)
B65 B66 1.751(15)
B65 B69 1.805(15)
B66 B72 1.761(14)
B66 B67 1.802(17)
B67 B72 1.792(15)
B67 B68 1.798(16)
B67 B71 1.798(16)
B68 B70 1.764(16)
B68 B69 1.806(15)
B68 B71 1.818(15)
B69 B70 1.816(15)
B70 B71 1.817(14)
B71 B72 1.854(15)
B73 B77 1.701(16)
B73 B78 1.716(16)
B73 B74 1.757(14)
B73 B76 1.768(16)
B73 B75 1.816(14)
B74 B78 1.742(16)
B74 B75 1.749(15)
B75 B76 1.772(14)
B75 B81 1.810(14)
B76 B77 1.768(16)
B76 B81 1.801(15)
B76 B80 1.801(15)
B77 B78 1.713(16)
B77 B79 1.745(16)
B77 B80 1.821(15)
B78 B79 1.784(17)
B79 B80 1.790(17)
B80 B81 1.799(13)
B82 B86 1.774(15)
B82 B87 1.772(16)
B82 B85 1.789(17)
B82 B83 1.799(15)
B82 B84 1.819(17)
B83 B84 1.787(16)
B83 B87 1.802(16)
B84 B90 1.781(15)
B84 B85 1.808(15)
B85 B90 1.764(16)
B85 B89 1.770(15)
B85 B86 1.806(17)
B86 B87 1.728(16)
B86 B88 1.767(15)
B86 B89 1.818(16)
B87 B88 1.800(16)
B88 B89 1.805(16)
B89 B90 1.806(15)
B91 B93 1.712(15)
B91 B92 1.748(14)
B91 B94 1.773(13)
B91 B96 1.775(15)
B91 B95 1.806(14)
B92 B93 1.761(16)
B92 B96 1.771(14)
B92 B99 1.819(15)
B93 B94 1.739(14)
B94 B95 1.754(15)
B94 B97 1.759(13)
B95 B97 1.753(14)
B95 B96 1.757(14)
B95 B98 1.788(14)
B96 B98 1.772(14)
B96 B99 1.804(14)
B97 B98 1.831(14)
B98 B99 1.810(14)
B100 B103 1.762(15)
B100 B104 1.763(13)
B100 B101 1.789(15)
B100 B105 1.799(16)
B100 B102 1.793(15)
B101 B105 1.752(14)
B101 B102 1.748(15)
B101 B108 1.816(14)
B102 B103 1.756(14)
B103 B106 1.740(14)
B103 B104 1.770(14)
B104 B106 1.753(14)
B104 B107 1.762(15)
B104 B105 1.781(16)
B105 B108 1.743(15)
B105 B107 1.796(15)
B106 B107 1.796(14)
B107 B108 1.801(14)
